data_4126999
loop_
_publ_author_name
'Smith, Jordan Neale'
'Hook, James M.'
'Lucas, Nigel T.'

_publ_section_title
;
 Superphenylphosphines: Nanographene-based Ligands That Control
 Coordination Geometry and Drive Supramolecular Assembly.
;
_journal_name_full 'Journal of the American Chemical Society'
_journal_paper_doi 10.1021/jacs.7b12251
_journal_year 2017
_chemical_formula_moiety 'C148 H134 Cl4 P2 Pd2, 3(C H Cl3)'
_chemical_formula_sum 'C151 H137 Cl13 P2 Pd2'
_chemical_formula_weight 2687.19
_chemical_name_systematic
;
anti-Di-\m-chlorodichloro{[5,8,11,14,17-penta(tert-butyl)hexa-peri-
hexabenzocoronen-2-yl]diphenylphosphine}dipalladium(II)
;
_space_group_crystal_system triclinic
_space_group_IT_number 2
_space_group_name_Hall '-P 1'
_space_group_name_H-M_alt 'P -1'
_symmetry_space_group_name_Hall '-P 1'
_symmetry_space_group_name_H-M 'P -1'
_atom_sites_solution_hydrogens geom
_audit_block_code ntl1757_JNS-PA-44
_audit_creation_method SHELXL-2014/7
_cell_angle_alpha 88.880(2)
_cell_angle_beta 84.568(2)
_cell_angle_gamma 80.258(2)
_cell_formula_units_Z 2
_cell_length_a 12.5663(3)
_cell_length_b 17.6053(4)
_cell_length_c 34.2367(5)
_cell_measurement_reflns_used 22178
_cell_measurement_temperature 100.0(1)
_cell_measurement_theta_max 74.665
_cell_measurement_theta_min 4.102
_cell_volume 7431.5(3)
_computing_cell_refinement 'CrysAlisPro 1.171.38.46 (Rigaku OD, 2015)'
_computing_data_collection 'CrysAlisPro 1.171.38.46 (Rigaku OD, 2015)'
_computing_data_reduction 'CrysAlisPro 1.171.38.46 (Rigaku OD, 2015)'
_computing_molecular_graphics 'Mercury CSD 3.9 (CCDC, 2016)'
_computing_publication_material 'enCIFer 1.6 (CCDC, 2016)'
_computing_structure_refinement 'SHELXL-2014/7 (Sheldrick, 2014)'
_computing_structure_solution 'SHELXT-2014/5 (Sheldrick, 2014)'
_diffrn_ambient_temperature 100.0(1)
_diffrn_crystal_treatment
; 
Crystal was attached with Paratone N oil to a 0.3 mm CryoLoop supported 
in a copper mounting pin, then quenched in a cold nitrogen gas stream
from an Oxford Cryosystems Cryostream.
;
_diffrn_detector_area_resol_mean 5.1725
_diffrn_measured_fraction_theta_full 0.999
_diffrn_measured_fraction_theta_max 0.964
_diffrn_measurement_device_type 'SuperNova, Dual, Cu at zero, Atlas'
_diffrn_measurement_method '\w scans'
_diffrn_radiation_type CuK\a
_diffrn_radiation_wavelength 1.54184
_diffrn_reflns_av_R_equivalents 0.0504
_diffrn_reflns_av_unetI/netI 0.0678
_diffrn_reflns_Laue_measured_fraction_full 0.999
_diffrn_reflns_Laue_measured_fraction_max 0.964
_diffrn_reflns_limit_h_max 15
_diffrn_reflns_limit_h_min -14
_diffrn_reflns_limit_k_max 21
_diffrn_reflns_limit_k_min -18
_diffrn_reflns_limit_l_max 42
_diffrn_reflns_limit_l_min -42
_diffrn_reflns_number 56008
_diffrn_reflns_point_group_measured_fraction_full 0.999
_diffrn_reflns_point_group_measured_fraction_max 0.964
_diffrn_reflns_theta_full 67.000
_diffrn_reflns_theta_max 75.077
_diffrn_reflns_theta_min 3.629
_diffrn_source 'micro-focus sealed X-ray tube'
_exptl_absorpt_coefficient_mu 4.654
_exptl_absorpt_correction_T_max 1.000
_exptl_absorpt_correction_T_min 0.398
_exptl_absorpt_correction_type gaussian
_exptl_absorpt_process_details
;
CrysAlisPro 1.171.38.46 (Rigaku Oxford Diffraction, 2015)
Numerical absorption correction based on gaussian integration 
over a multifaceted crystal model. 
Empirical absorption correction using spherical harmonics, 
implemented in SCALE3 ABSPACK scaling algorithm.
;
_exptl_crystal_colour orange-red
_exptl_crystal_density_diffrn 1.201
_exptl_crystal_description block
_exptl_crystal_F_000 2772
_exptl_crystal_preparation
;
Crystals were grown by layered diffusion of methanol into a 
chloroform/CS2 solution at RT. The crystals lost solvent over minutes 
so were rapidly mounted using Paratone N oil.
;
_exptl_crystal_size_max 0.370
_exptl_crystal_size_mid 0.160
_exptl_crystal_size_min 0.100
_refine_diff_density_max 2.165
_refine_diff_density_min -1.301
_refine_diff_density_rms 0.111
_refine_ls_extinction_method none
_refine_ls_goodness_of_fit_ref 1.043
_refine_ls_hydrogen_treatment constr
_refine_ls_matrix_type full
_refine_ls_number_parameters 1543
_refine_ls_number_reflns 29527
_refine_ls_number_restraints 0
_refine_ls_restrained_S_all 1.043
_refine_ls_R_factor_all 0.0708
_refine_ls_R_factor_gt 0.0577
_refine_ls_shift/su_max 0.001
_refine_ls_shift/su_mean 0.000
_refine_ls_structure_factor_coef Fsqd
_refine_ls_weighting_details 'w=1/[\s^2^(Fo^2^)+(0.0964P)^2^+0.8211P] where P=(Fo^2^+2Fc^2^)/3'
_refine_ls_weighting_scheme calc
_refine_ls_wR_factor_gt 0.1536
_refine_ls_wR_factor_ref 0.1664
_reflns_Friedel_coverage 0.000
_reflns_number_gt 23634
_reflns_number_total 29527
_reflns_threshold_expression 'I > 2\s(I)'
_cod_data_source_file ja7b12251_si_003.cif
_cod_data_source_block anti-Pd2Cl4_1_2
_cod_database_code 4126999
_shelx_shelxl_version_number 2014/7
_shelx_space_group_comment
;
The symmetry employed for this shelxl refinement is uniquely defined
by the following loop, which should always be used as a source of
symmetry information in preference to the above space-group names.
They are only intended as comments.
;
_shelx_estimated_absorpt_t_min 0.278
_shelx_estimated_absorpt_t_max 0.653
_platon_squeeze_void_probe_radius 1.20

loop_
_space_group_symop_operation_xyz
'x, y, z'
'-x, -y, -z'

loop_
_atom_site_label
_atom_site_type_symbol
_atom_site_fract_x
_atom_site_fract_y
_atom_site_fract_z
_atom_site_U_iso_or_equiv
_atom_site_adp_type
_atom_site_occupancy
_atom_site_site_symmetry_order
_atom_site_calc_flag
_atom_site_refinement_flags_posn
_atom_site_refinement_flags_adp
Pd1 Pd 0.13065(2) 0.21276(2) 0.05880(2) 0.01933(7) Uani 1 1 d . .
Pd2 Pd 0.36605(2) 0.17947(2) 0.03979(2) 0.01898(7) Uani 1 1 d . .
Cl1 Cl 0.04967(7) 0.13362(5) 0.10161(3) 0.02557(17) Uani 1 1 d . .
Cl2 Cl 0.47596(7) 0.26619(5) 0.05040(2) 0.02579(17) Uani 1 1 d . .
Cl3 Cl 0.24310(7) 0.10040(5) 0.02673(2) 0.02270(16) Uani 1 1 d . .
Cl4 Cl 0.23154(7) 0.28011(5) 0.01404(2) 0.02419(16) Uani 1 1 d . .
Cl11 Cl 0.37659(12) 0.34977(7) -0.07456(4) 0.0498(3) Uani 1 1 d . .
Cl12 Cl 0.57744(11) 0.37006(7) -0.04441(4) 0.0529(3) Uani 1 1 d . .
Cl13 Cl 0.37724(13) 0.47070(9) -0.01879(5) 0.0648(4) Uani 1 1 d . .
Cl21 Cl 0.18480(10) 0.15003(9) -0.08095(4) 0.0553(3) Uani 1 1 d . .
Cl22 Cl -0.00703(11) 0.20912(8) -0.03022(4) 0.0510(3) Uani 1 1 d . .
Cl23 Cl -0.01112(10) 0.08291(8) -0.08198(4) 0.0504(3) Uani 1 1 d . .
Cl31 Cl -0.17490(11) 0.53225(8) 0.15874(4) 0.0547(3) Uani 1 1 d . .
Cl32 Cl -0.14303(13) 0.57014(11) 0.23844(5) 0.0698(4) Uani 1 1 d . .
Cl33 Cl -0.27611(11) 0.45673(9) 0.22471(4) 0.0582(3) Uani 1 1 d . .
P1 P 0.03715(7) 0.31625(5) 0.09103(2) 0.01949(17) Uani 1 1 d . .
P2 P 0.47271(7) 0.09026(5) 0.07211(2) 0.01867(16) Uani 1 1 d . .
C1 C 0.4366(4) 0.3768(3) -0.03306(14) 0.0422(10) Uani 1 1 d . .
H1 H 0.4232 0.3407 -0.0109 0.051 Uiso 1 1 calc R U
C2 C 0.0700(4) 0.1272(3) -0.05283(15) 0.0445(11) Uani 1 1 d . .
H2 H 0.0953 0.0899 -0.0319 0.053 Uiso 1 1 calc R U
C3 C -0.1631(4) 0.4971(3) 0.20720(17) 0.0509(13) Uani 1 1 d . .
H3 H -0.0980 0.4556 0.2067 0.061 Uiso 1 1 calc R U
C101 C 0.0907(3) 0.4042(2) 0.15084(10) 0.0211(7) Uani 1 1 d . .
H101 H 0.0649 0.4474 0.1352 0.025 Uiso 1 1 calc R U
C102 C 0.0909(3) 0.3300(2) 0.13720(10) 0.0210(7) Uani 1 1 d . .
C103 C 0.1267(3) 0.2669(2) 0.16034(11) 0.0223(7) Uani 1 1 d . .
H103 H 0.1300 0.2164 0.1505 0.027 Uiso 1 1 calc R U
C104 C 0.1744(3) 0.1360(2) 0.21201(11) 0.0264(7) Uani 1 1 d . .
H104 H 0.1524 0.1289 0.1867 0.032 Uiso 1 1 calc R U
C105 C 0.1956(3) 0.0722(2) 0.23666(11) 0.0244(7) Uani 1 1 d . .
C106 C 0.2306(3) 0.0839(2) 0.27308(11) 0.0248(7) Uani 1 1 d . .
H106 H 0.2488 0.0405 0.2896 0.030 Uiso 1 1 calc R U
C107 C 0.2835(3) 0.1075(2) 0.35287(11) 0.0263(7) Uani 1 1 d . .
H107 H 0.2816 0.0568 0.3441 0.032 Uiso 1 1 calc R U
C108 C 0.3023(3) 0.1179(2) 0.39165(11) 0.0279(8) Uani 1 1 d . .
C109 C 0.3101(4) 0.1919(2) 0.40313(11) 0.0295(8) Uani 1 1 d . .
H109 H 0.3257 0.1998 0.4292 0.035 Uiso 1 1 calc R U
C110 C 0.3177(3) 0.3465(2) 0.42983(11) 0.0280(8) Uani 1 1 d . .
H110 H 0.3365 0.3035 0.4465 0.034 Uiso 1 1 calc R U
C111 C 0.3101(3) 0.4200(2) 0.44483(11) 0.0283(8) Uani 1 1 d . .
C112 C 0.2881(3) 0.4820(2) 0.41902(11) 0.0265(7) Uani 1 1 d . .
H112 H 0.2825 0.5329 0.4286 0.032 Uiso 1 1 calc R U
C113 C 0.2578(3) 0.6124(2) 0.36529(11) 0.0275(8) Uani 1 1 d . .
H113 H 0.2722 0.6201 0.3915 0.033 Uiso 1 1 calc R U
C114 C 0.2412(3) 0.6757(2) 0.34037(11) 0.0281(8) Uani 1 1 d . .
C115 C 0.2186(3) 0.6631(2) 0.30218(12) 0.0287(8) Uani 1 1 d . .
H115 H 0.2078 0.7056 0.2847 0.034 Uiso 1 1 calc R U
C116 C 0.1504(3) 0.6411(2) 0.22464(11) 0.0262(7) Uani 1 1 d . .
H116 H 0.1542 0.6914 0.2333 0.031 Uiso 1 1 calc R U
C117 C 0.1173(3) 0.6326(2) 0.18760(11) 0.0236(7) Uani 1 1 d . .
C118 C 0.1100(3) 0.5581(2) 0.17607(10) 0.0237(7) Uani 1 1 d . .
H118 H 0.0871 0.5509 0.1509 0.028 Uiso 1 1 calc R U
C119 C 0.1350(3) 0.4937(2) 0.20008(10) 0.0215(7) Uani 1 1 d . .
C120 C 0.1279(3) 0.41583(19) 0.18721(10) 0.0200(6) Uani 1 1 d . .
C121 C 0.1612(3) 0.3516(2) 0.21116(10) 0.0194(6) Uani 1 1 d . .
C122 C 0.1580(3) 0.2762(2) 0.19780(11) 0.0227(7) Uani 1 1 d . .
C123 C 0.1849(3) 0.2103(2) 0.22347(11) 0.0215(7) Uani 1 1 d . .
C124 C 0.2169(3) 0.2212(2) 0.26109(10) 0.0208(7) Uani 1 1 d . .
C125 C 0.2400(3) 0.1569(2) 0.28633(11) 0.0227(7) Uani 1 1 d . .
C126 C 0.2670(3) 0.1689(2) 0.32620(11) 0.0231(7) Uani 1 1 d . .
C127 C 0.2721(3) 0.2441(2) 0.33860(11) 0.0225(7) Uani 1 1 d . .
C128 C 0.2957(3) 0.2556(2) 0.37759(11) 0.0246(7) Uani 1 1 d . .
C129 C 0.2988(3) 0.3328(2) 0.39134(11) 0.0251(7) Uani 1 1 d . .
C130 C 0.2772(3) 0.3964(2) 0.36536(11) 0.0230(7) Uani 1 1 d . .
C131 C 0.2740(3) 0.4717(2) 0.37968(11) 0.0249(7) Uani 1 1 d . .
C132 C 0.2540(3) 0.5377(2) 0.35300(11) 0.0239(7) Uani 1 1 d . .
C133 C 0.2317(3) 0.5253(2) 0.31411(11) 0.0225(7) Uani 1 1 d . .
C134 C 0.2112(3) 0.5897(2) 0.28880(11) 0.0247(7) Uani 1 1 d . .
C135 C 0.1784(3) 0.5785(2) 0.24971(11) 0.0229(7) Uani 1 1 d . .
C136 C 0.1708(3) 0.5035(2) 0.23763(10) 0.0213(7) Uani 1 1 d . .
C137 C 0.1988(3) 0.4378(2) 0.26260(10) 0.0201(6) Uani 1 1 d . .
C138 C 0.1950(3) 0.3622(2) 0.24958(10) 0.0199(6) Uani 1 1 d . .
C139 C 0.2218(3) 0.29823(19) 0.27441(10) 0.0197(6) Uani 1 1 d . .
C140 C 0.2503(3) 0.3093(2) 0.31261(10) 0.0209(7) Uani 1 1 d . .
C141 C 0.2531(3) 0.3844(2) 0.32593(11) 0.0219(7) Uani 1 1 d . .
C142 C 0.2278(3) 0.4487(2) 0.30072(10) 0.0204(7) Uani 1 1 d . .
C143 C 0.0902(3) 0.7005(2) 0.15982(12) 0.0276(8) Uani 1 1 d . .
C144 C -0.0254(4) 0.7038(3) 0.14833(17) 0.0463(12) Uani 1 1 d . .
H14M H -0.0772 0.7165 0.1714 0.070 Uiso 1 1 calc R U
H14N H -0.0330 0.6535 0.1381 0.070 Uiso 1 1 calc R U
H14O H -0.0399 0.7433 0.1281 0.070 Uiso 1 1 calc R U
C145 C 0.0994(5) 0.7777(2) 0.17750(14) 0.0415(11) Uani 1 1 d . .
H14A H 0.0492 0.7870 0.2013 0.062 Uiso 1 1 calc R U
H14B H 0.0811 0.8190 0.1584 0.062 Uiso 1 1 calc R U
H14C H 0.1738 0.7767 0.1842 0.062 Uiso 1 1 calc R U
C146 C 0.1700(5) 0.6884(3) 0.12221(15) 0.0472(12) Uani 1 1 d . .
H14G H 0.1510 0.7305 0.1037 0.071 Uiso 1 1 calc R U
H14H H 0.1654 0.6392 0.1101 0.071 Uiso 1 1 calc R U
H14I H 0.2441 0.6878 0.1291 0.071 Uiso 1 1 calc R U
C147 C 0.2465(4) 0.7574(2) 0.35360(13) 0.0354(9) Uani 1 1 d . .
C148 C 0.1387(4) 0.8104(3) 0.34751(14) 0.0427(11) Uani 1 1 d . .
H14J H 0.1236 0.8081 0.3200 0.064 Uiso 1 1 calc R U
H14K H 0.1439 0.8635 0.3541 0.064 Uiso 1 1 calc R U
H14L H 0.0799 0.7934 0.3645 0.064 Uiso 1 1 calc R U
C149 C 0.3382(4) 0.7890(3) 0.32795(14) 0.0408(10) Uani 1 1 d . .
H14D H 0.4083 0.7574 0.3321 0.061 Uiso 1 1 calc R U
H14E H 0.3388 0.8424 0.3353 0.061 Uiso 1 1 calc R U
H14F H 0.3253 0.7872 0.3002 0.061 Uiso 1 1 calc R U
C150 C 0.2678(5) 0.7610(3) 0.39647(14) 0.0454(12) Uani 1 1 d . .
H15S H 0.2114 0.7401 0.4129 0.068 Uiso 1 1 calc R U
H15T H 0.2668 0.8146 0.4037 0.068 Uiso 1 1 calc R U
H15U H 0.3389 0.7305 0.4003 0.068 Uiso 1 1 calc R U
C151 C 0.3263(4) 0.4306(2) 0.48783(11) 0.0297(8) Uani 1 1 d . .
C152 C 0.3184(5) 0.5152(3) 0.49857(12) 0.0401(10) Uani 1 1 d . .
H15P H 0.3704 0.5385 0.4811 0.060 Uiso 1 1 calc R U
H15Q H 0.3349 0.5190 0.5258 0.060 Uiso 1 1 calc R U
H15R H 0.2448 0.5425 0.4957 0.060 Uiso 1 1 calc R U
C153 C 0.4381(4) 0.3880(3) 0.49584(14) 0.0428(11) Uani 1 1 d . .
H15M H 0.4423 0.3328 0.4911 0.064 Uiso 1 1 calc R U
H15N H 0.4503 0.3960 0.5232 0.064 Uiso 1 1 calc R U
H15O H 0.4935 0.4079 0.4784 0.064 Uiso 1 1 calc R U
C154 C 0.2394(4) 0.3967(3) 0.51368(13) 0.0403(10) Uani 1 1 d . .
H15D H 0.1674 0.4236 0.5083 0.061 Uiso 1 1 calc R U
H15E H 0.2497 0.4032 0.5414 0.061 Uiso 1 1 calc R U
H15F H 0.2456 0.3418 0.5079 0.061 Uiso 1 1 calc R U
C155 C 0.3041(4) 0.0529(2) 0.42240(12) 0.0316(8) Uani 1 1 d . .
C156 C 0.1935(5) 0.0632(3) 0.44641(15) 0.0474(12) Uani 1 1 d . .
H15J H 0.1901 0.0189 0.4640 0.071 Uiso 1 1 calc R U
H15K H 0.1361 0.0670 0.4287 0.071 Uiso 1 1 calc R U
H15L H 0.1836 0.1104 0.4620 0.071 Uiso 1 1 calc R U
C157 C 0.3923(4) 0.0559(2) 0.45032(12) 0.0364(9) Uani 1 1 d . .
H15A H 0.3753 0.1040 0.4652 0.055 Uiso 1 1 calc R U
H15B H 0.4628 0.0535 0.4350 0.055 Uiso 1 1 calc R U
H15C H 0.3951 0.0120 0.4685 0.055 Uiso 1 1 calc R U
C158 C 0.3269(4) -0.0266(2) 0.40291(13) 0.0385(10) Uani 1 1 d . .
H15G H 0.3922 -0.0303 0.3845 0.058 Uiso 1 1 calc R U
H15H H 0.2651 -0.0335 0.3887 0.058 Uiso 1 1 calc R U
H15I H 0.3380 -0.0667 0.4231 0.058 Uiso 1 1 calc R U
C159 C 0.1710(4) -0.0057(2) 0.22420(12) 0.0303(8) Uani 1 1 d . .
C160 C 0.2188(3) -0.0254(2) 0.18172(11) 0.0291(8) Uani 1 1 d . .
H16A H 0.1867 0.0143 0.1639 0.044 Uiso 1 1 calc R U
H16B H 0.2026 -0.0756 0.1745 0.044 Uiso 1 1 calc R U
H16C H 0.2976 -0.0275 0.1798 0.044 Uiso 1 1 calc R U
C161 C 0.0478(4) 0.0000(3) 0.22631(16) 0.0440(11) Uani 1 1 d . .
H16G H 0.0157 0.0177 0.2524 0.066 Uiso 1 1 calc R U
H16H H 0.0298 -0.0508 0.2214 0.066 Uiso 1 1 calc R U
H16I H 0.0189 0.0367 0.2065 0.066 Uiso 1 1 calc R U
C162 C 0.2176(5) -0.0711(2) 0.25121(13) 0.0402(11) Uani 1 1 d . .
H16D H 0.2957 -0.0721 0.2516 0.060 Uiso 1 1 calc R U
H16E H 0.2051 -0.1205 0.2414 0.060 Uiso 1 1 calc R U
H16F H 0.1819 -0.0626 0.2778 0.060 Uiso 1 1 calc R U
C181 C 0.0316(3) 0.4103(2) 0.06738(10) 0.0264(7) Uani 1 1 d . .
C182 C -0.0695(3) 0.4563(2) 0.06187(12) 0.0312(8) Uani 1 1 d . .
H182 H -0.1346 0.4359 0.0671 0.037 Uiso 1 1 calc R U
C183 C -0.0727(4) 0.5318(3) 0.04868(13) 0.0406(10) Uani 1 1 d . .
H183 H -0.1403 0.5628 0.0444 0.049 Uiso 1 1 calc R U
C184 C 0.0222(5) 0.5620(2) 0.04176(14) 0.0436(11) Uani 1 1 d . .
H184 H 0.0192 0.6140 0.0333 0.052 Uiso 1 1 calc R U
C185 C 0.1214(4) 0.5170(2) 0.04701(12) 0.0343(9) Uani 1 1 d . .
H185 H 0.1861 0.5381 0.0419 0.041 Uiso 1 1 calc R U
C186 C 0.1266(3) 0.4408(2) 0.05971(11) 0.0291(8) Uani 1 1 d . .
H186 H 0.1948 0.4099 0.0631 0.035 Uiso 1 1 calc R U
C187 C -0.1019(3) 0.3023(2) 0.10199(11) 0.0245(7) Uani 1 1 d . .
C188 C -0.1529(3) 0.3078(2) 0.14002(12) 0.0309(8) Uani 1 1 d . .
H188 H -0.1164 0.3221 0.1611 0.037 Uiso 1 1 calc R U
C189 C -0.2580(3) 0.2921(3) 0.14684(14) 0.0377(9) Uani 1 1 d . .
H189 H -0.2937 0.2956 0.1726 0.045 Uiso 1 1 calc R U
C190 C -0.3106(3) 0.2711(3) 0.11550(15) 0.0378(10) Uani 1 1 d . .
H190 H -0.3819 0.2596 0.1201 0.045 Uiso 1 1 calc R U
C191 C -0.2594(3) 0.2670(3) 0.07792(14) 0.0359(9) Uani 1 1 d . .
H191 H -0.2962 0.2536 0.0567 0.043 Uiso 1 1 calc R U
C192 C -0.1556(3) 0.2822(2) 0.07096(12) 0.0315(8) Uani 1 1 d . .
H192 H -0.1205 0.2791 0.0451 0.038 Uiso 1 1 calc R U
C201 C 0.4752(3) 0.0430(2) 0.14960(10) 0.0218(7) Uani 1 1 d . .
H201 H 0.4834 -0.0075 0.1392 0.026 Uiso 1 1 calc R U
C202 C 0.4544(3) 0.1063(2) 0.12486(10) 0.0210(7) Uani 1 1 d . .
C203 C 0.4400(3) 0.1800(2) 0.14000(10) 0.0195(6) Uani 1 1 d . .
H203 H 0.4202 0.2230 0.1234 0.023 Uiso 1 1 calc R U
C204 C 0.4367(3) 0.3339(2) 0.16923(10) 0.0208(7) Uani 1 1 d . .
H204 H 0.4181 0.3267 0.1435 0.025 Uiso 1 1 calc R U
C205 C 0.4460(3) 0.4077(2) 0.18070(10) 0.0221(7) Uani 1 1 d . .
C206 C 0.4693(3) 0.4168(2) 0.21905(10) 0.0219(7) Uani 1 1 d . .
H206 H 0.4734 0.4671 0.2278 0.026 Uiso 1 1 calc R U
C207 C 0.5296(3) 0.4375(2) 0.29863(10) 0.0233(7) Uani 1 1 d . .
H207 H 0.5101 0.4815 0.2827 0.028 Uiso 1 1 calc R U
C208 C 0.5682(3) 0.4474(2) 0.33449(11) 0.0252(7) Uani 1 1 d . .
C209 C 0.5907(3) 0.3830(2) 0.35859(11) 0.0273(8) Uani 1 1 d . .
H209 H 0.6153 0.3891 0.3836 0.033 Uiso 1 1 calc R U
C210 C 0.6478(3) 0.2495(2) 0.40823(11) 0.0271(8) Uani 1 1 d . .
H210 H 0.6520 0.2996 0.4172 0.032 Uiso 1 1 calc R U
C211 C 0.6822(3) 0.1865(2) 0.43141(11) 0.0271(8) Uani 1 1 d . .
C212 C 0.6703(3) 0.1140(2) 0.41822(11) 0.0277(8) Uani 1 1 d . .
H212 H 0.6914 0.0701 0.4340 0.033 Uiso 1 1 calc R U
C213 C 0.6418(3) -0.0381(2) 0.39353(11) 0.0261(7) Uani 1 1 d . .
H213 H 0.6633 -0.0314 0.4189 0.031 Uiso 1 1 calc R U
C214 C 0.6344(3) -0.1121(2) 0.38128(11) 0.0277(8) Uani 1 1 d . .
C215 C 0.6051(3) -0.1205(2) 0.34381(11) 0.0252(7) Uani 1 1 d . .
H215 H 0.6017 -0.1706 0.3349 0.030 Uiso 1 1 calc R U
C216 C 0.5540(3) -0.1419(2) 0.26335(11) 0.0265(7) Uani 1 1 d . .
H216 H 0.5701 -0.1856 0.2798 0.032 Uiso 1 1 calc R U
C217 C 0.5330(3) -0.1532(2) 0.22494(11) 0.0268(8) Uani 1 1 d . .
C218 C 0.5078(3) -0.0885(2) 0.20160(10) 0.0250(7) Uani 1 1 d . .
H218 H 0.4914 -0.0949 0.1755 0.030 Uiso 1 1 calc R U
C219 C 0.5058(3) -0.0138(2) 0.21552(10) 0.0220(7) Uani 1 1 d . .
C220 C 0.4842(3) 0.0528(2) 0.18965(10) 0.0200(6) Uani 1 1 d . .
C221 C 0.4776(3) 0.1279(2) 0.20450(10) 0.0200(6) Uani 1 1 d . .
C222 C 0.4541(3) 0.1924(2) 0.17935(10) 0.0189(6) Uani 1 1 d . .
C223 C 0.4536(3) 0.27036(19) 0.19393(10) 0.0193(6) Uani 1 1 d . .
C224 C 0.4815(3) 0.27949(19) 0.23254(10) 0.0195(6) Uani 1 1 d . .
C225 C 0.4872(3) 0.3548(2) 0.24545(10) 0.0218(7) Uani 1 1 d . .
C226 C 0.5183(3) 0.3649(2) 0.28512(10) 0.0210(7) Uani 1 1 d . .
C227 C 0.5432(3) 0.2995(2) 0.30949(10) 0.0217(7) Uani 1 1 d . .
C228 C 0.5781(3) 0.3097(2) 0.34699(11) 0.0238(7) Uani 1 1 d . .
C229 C 0.6070(3) 0.2424(2) 0.37190(10) 0.0242(7) Uani 1 1 d . .
C230 C 0.5982(3) 0.1683(2) 0.35866(10) 0.0221(7) Uani 1 1 d . .
C231 C 0.6288(3) 0.1037(2) 0.38288(10) 0.0231(7) Uani 1 1 d . .
C232 C 0.6184(3) 0.0267(2) 0.36941(10) 0.0226(7) Uani 1 1 d . .
C233 C 0.5854(3) 0.0176(2) 0.33177(10) 0.0223(7) Uani 1 1 d . .
C234 C 0.5804(3) -0.0573(2) 0.31858(10) 0.0234(7) Uani 1 1 d . .
C235 C 0.5524(3) -0.0681(2) 0.27875(10) 0.0225(7) Uani 1 1 d . .
C236 C 0.5273(3) -0.0029(2) 0.25455(10) 0.0224(7) Uani 1 1 d . .
C237 C 0.5278(3) 0.0740(2) 0.26882(10) 0.0208(7) Uani 1 1 d . .
C238 C 0.5017(3) 0.1387(2) 0.24438(10) 0.0201(6) Uani 1 1 d . .
C239 C 0.5043(3) 0.21346(19) 0.25802(10) 0.0183(6) Uani 1 1 d . .
C240 C 0.5353(3) 0.2235(2) 0.29596(10) 0.0216(7) Uani 1 1 d . .
C241 C 0.5625(3) 0.1589(2) 0.32044(10) 0.0228(7) Uani 1 1 d . .
C242 C 0.5574(3) 0.0839(2) 0.30712(10) 0.0210(7) Uani 1 1 d . .
C243 C 0.4437(3) 0.4732(2) 0.15023(11) 0.0249(7) Uani 1 1 d . .
C244 C 0.3607(3) 0.4678(2) 0.12049(11) 0.0288(8) Uani 1 1 d . .
H24A H 0.2897 0.4654 0.1346 0.043 Uiso 1 1 calc R U
H24B H 0.3844 0.4212 0.1046 0.043 Uiso 1 1 calc R U
H24C H 0.3552 0.5132 0.1033 0.043 Uiso 1 1 calc R U
C245 C 0.5565(4) 0.4650(3) 0.12751(14) 0.0377(9) Uani 1 1 d . .
H24G H 0.5596 0.5095 0.1100 0.057 Uiso 1 1 calc R U
H24H H 0.5700 0.4176 0.1120 0.057 Uiso 1 1 calc R U
H24I H 0.6117 0.4627 0.1461 0.057 Uiso 1 1 calc R U
C246 C 0.4177(4) 0.5521(2) 0.16951(12) 0.0321(9) Uani 1 1 d . .
H24D H 0.4080 0.5921 0.1492 0.048 Uiso 1 1 calc R U
H24E H 0.4775 0.5596 0.1846 0.048 Uiso 1 1 calc R U
H24F H 0.3508 0.5554 0.1871 0.048 Uiso 1 1 calc R U
C247 C 0.5952(4) 0.5247(2) 0.34766(11) 0.0295(8) Uani 1 1 d . .
C248 C 0.5571(4) 0.5899(2) 0.31974(12) 0.0345(9) Uani 1 1 d . .
H24J H 0.4785 0.5949 0.3187 0.052 Uiso 1 1 calc R U
H24K H 0.5938 0.5784 0.2935 0.052 Uiso 1 1 calc R U
H24L H 0.5744 0.6382 0.3291 0.052 Uiso 1 1 calc R U
C249 C 0.7195(4) 0.5160(3) 0.34769(15) 0.0417(10) Uani 1 1 d . .
H24M H 0.7394 0.5666 0.3517 0.062 Uiso 1 1 calc R U
H24N H 0.7543 0.4949 0.3225 0.062 Uiso 1 1 calc R U
H24O H 0.7437 0.4811 0.3689 0.062 Uiso 1 1 calc R U
C250 C 0.5412(4) 0.5458(2) 0.38907(12) 0.0331(9) Uani 1 1 d . .
H25A H 0.4622 0.5523 0.3889 0.050 Uiso 1 1 calc R U
H25B H 0.5614 0.5940 0.3973 0.050 Uiso 1 1 calc R U
H25C H 0.5655 0.5045 0.4074 0.050 Uiso 1 1 calc R U
C251 C 0.7297(4) 0.1934(2) 0.47066(13) 0.0376(10) Uani 1 1 d . .
C252 C 0.7421(4) 0.2754(3) 0.47955(13) 0.0400(10) Uani 1 1 d . .
H25D H 0.7752 0.2763 0.5043 0.060 Uiso 1 1 calc R U
H25E H 0.6706 0.3083 0.4818 0.060 Uiso 1 1 calc R U
H25F H 0.7884 0.2947 0.4583 0.060 Uiso 1 1 calc R U
C253 C 0.8387(6) 0.1417(3) 0.4704(2) 0.0645(18) Uani 1 1 d . .
H25M H 0.8300 0.0882 0.4664 0.097 Uiso 1 1 calc R U
H25N H 0.8686 0.1460 0.4955 0.097 Uiso 1 1 calc R U
H25O H 0.8882 0.1573 0.4491 0.097 Uiso 1 1 calc R U
C254 C 0.6501(6) 0.1681(3) 0.50325(14) 0.0626(18) Uani 1 1 d . .
H25G H 0.6409 0.1150 0.4985 0.094 Uiso 1 1 calc R U
H25H H 0.5799 0.2022 0.5033 0.094 Uiso 1 1 calc R U
H25I H 0.6789 0.1709 0.5287 0.094 Uiso 1 1 calc R U
C255 C 0.6594(4) -0.1823(2) 0.40835(12) 0.0345(9) Uani 1 1 d . .
C256 C 0.6664(6) -0.1611(3) 0.45004(15) 0.0575(15) Uani 1 1 d . .
H25J H 0.6798 -0.2081 0.4659 0.086 Uiso 1 1 calc R U
H25K H 0.5980 -0.1294 0.4602 0.086 Uiso 1 1 calc R U
H25L H 0.7259 -0.1320 0.4513 0.086 Uiso 1 1 calc R U
C257 C 0.7598(6) -0.2348(4) 0.3912(2) 0.0671(17) Uani 1 1 d . .
H25S H 0.8228 -0.2088 0.3916 0.101 Uiso 1 1 calc R U
H25T H 0.7509 -0.2473 0.3641 0.101 Uiso 1 1 calc R U
H25U H 0.7710 -0.2823 0.4067 0.101 Uiso 1 1 calc R U
C258 C 0.5629(6) -0.2285(3) 0.40925(17) 0.0567(15) Uani 1 1 d . .
H25P H 0.5738 -0.2709 0.4282 0.085 Uiso 1 1 calc R U
H25Q H 0.5601 -0.2494 0.3831 0.085 Uiso 1 1 calc R U
H25R H 0.4947 -0.1941 0.4170 0.085 Uiso 1 1 calc R U
C259 C 0.5362(4) -0.2331(2) 0.20718(12) 0.0371(10) Uani 1 1 d . .
C260 C 0.5661(5) -0.2968(3) 0.23593(15) 0.0476(12) Uani 1 1 d . .
H26A H 0.5110 -0.2921 0.2584 0.071 Uiso 1 1 calc R U
H26B H 0.6368 -0.2931 0.2450 0.071 Uiso 1 1 calc R U
H26C H 0.5700 -0.3467 0.2232 0.071 Uiso 1 1 calc R U
C261 C 0.6240(5) -0.2440(3) 0.17174(15) 0.0526(13) Uani 1 1 d . .
H26G H 0.6275 -0.2950 0.1602 0.079 Uiso 1 1 calc R U
H26H H 0.6946 -0.2398 0.1806 0.079 Uiso 1 1 calc R U
H26I H 0.6053 -0.2042 0.1520 0.079 Uiso 1 1 calc R U
C262 C 0.4276(5) -0.2374(3) 0.19283(18) 0.0528(14) Uani 1 1 d . .
H26D H 0.3713 -0.2290 0.2149 0.079 Uiso 1 1 calc R U
H26E H 0.4294 -0.2884 0.1815 0.079 Uiso 1 1 calc R U
H26F H 0.4116 -0.1977 0.1728 0.079 Uiso 1 1 calc R U
C281 C 0.4526(3) -0.0088(2) 0.06894(10) 0.0220(7) Uani 1 1 d . .
C282 C 0.5397(3) -0.0674(2) 0.05644(10) 0.0228(7) Uani 1 1 d . .
H282 H 0.6064 -0.0540 0.0455 0.027 Uiso 1 1 calc R U
C283 C 0.5286(3) -0.1445(2) 0.05995(11) 0.0288(8) Uani 1 1 d . .
H283 H 0.5874 -0.1838 0.0514 0.035 Uiso 1 1 calc R U
C284 C 0.4305(4) -0.1636(2) 0.07609(11) 0.0300(8) Uani 1 1 d . .
H284 H 0.4232 -0.2163 0.0792 0.036 Uiso 1 1 calc R U
C285 C 0.3428(3) -0.1064(2) 0.08776(11) 0.0263(7) Uani 1 1 d . .
H285 H 0.2756 -0.1202 0.0980 0.032 Uiso 1 1 calc R U
C286 C 0.3538(3) -0.0292(2) 0.08443(10) 0.0230(7) Uani 1 1 d . .
H286 H 0.2943 0.0098 0.0926 0.028 Uiso 1 1 calc R U
C287 C 0.6164(3) 0.0882(2) 0.05863(11) 0.0210(7) Uani 1 1 d . .
C288 C 0.6537(3) 0.0955(2) 0.01952(11) 0.0274(8) Uani 1 1 d . .
H288 H 0.6036 0.1037 0.0001 0.033 Uiso 1 1 calc R U
C289 C 0.7641(3) 0.0910(2) 0.00856(12) 0.0309(8) Uani 1 1 d . .
H289 H 0.7897 0.0953 -0.0183 0.037 Uiso 1 1 calc R U
C290 C 0.8368(3) 0.0801(2) 0.03725(13) 0.0323(9) Uani 1 1 d . .
H290 H 0.9122 0.0772 0.0300 0.039 Uiso 1 1 calc R U
C291 C 0.7998(3) 0.0735(2) 0.07592(13) 0.0312(8) Uani 1 1 d . .
H291 H 0.8502 0.0662 0.0952 0.037 Uiso 1 1 calc R U
C292 C 0.6907(3) 0.0772(2) 0.08734(12) 0.0281(8) Uani 1 1 d . .
H292 H 0.6660 0.0725 0.1142 0.034 Uiso 1 1 calc R U

loop_
_atom_site_aniso_label
_atom_site_aniso_U_11
_atom_site_aniso_U_22
_atom_site_aniso_U_33
_atom_site_aniso_U_23
_atom_site_aniso_U_13
_atom_site_aniso_U_12
Pd1 0.02124(12) 0.01859(12) 0.01938(12) -0.00240(9) -0.00481(9) -0.00496(9)
Pd2 0.02164(12) 0.02003(13) 0.01642(12) -0.00084(9) -0.00463(8) -0.00509(9)
Cl1 0.0288(4) 0.0240(4) 0.0263(4) -0.0015(3) -0.0024(3) -0.0109(3)
Cl2 0.0308(4) 0.0252(4) 0.0251(4) 0.0030(3) -0.0084(3) -0.0123(3)
Cl3 0.0252(4) 0.0202(4) 0.0241(4) -0.0052(3) -0.0065(3) -0.0048(3)
Cl4 0.0257(4) 0.0245(4) 0.0231(4) 0.0031(3) -0.0044(3) -0.0056(3)
Cl11 0.0702(8) 0.0382(6) 0.0426(6) 0.0020(5) -0.0097(5) -0.0114(5)
Cl12 0.0582(7) 0.0415(6) 0.0597(7) -0.0025(5) 0.0041(6) -0.0151(5)
Cl13 0.0687(9) 0.0622(9) 0.0613(8) -0.0238(7) 0.0024(7) -0.0072(7)
Cl21 0.0401(6) 0.0701(9) 0.0551(7) 0.0094(6) -0.0097(5) -0.0057(6)
Cl22 0.0571(7) 0.0526(7) 0.0446(6) -0.0084(5) -0.0101(5) -0.0093(5)
Cl23 0.0441(6) 0.0496(7) 0.0573(7) -0.0104(5) -0.0155(5) 0.0002(5)
Cl31 0.0502(7) 0.0603(8) 0.0562(7) -0.0019(6) -0.0021(5) -0.0182(6)
Cl32 0.0633(9) 0.0835(11) 0.0669(9) -0.0308(8) 0.0109(7) -0.0302(8)
Cl33 0.0511(7) 0.0633(8) 0.0623(8) -0.0067(6) 0.0093(6) -0.0231(6)
P1 0.0225(4) 0.0175(4) 0.0196(4) -0.0035(3) -0.0058(3) -0.0040(3)
P2 0.0218(4) 0.0193(4) 0.0160(4) -0.0009(3) -0.0055(3) -0.0043(3)
C1 0.057(3) 0.037(2) 0.032(2) 0.0047(18) 0.005(2) -0.014(2)
C2 0.042(3) 0.051(3) 0.042(3) 0.007(2) -0.018(2) -0.005(2)
C3 0.040(3) 0.057(3) 0.055(3) -0.016(3) 0.004(2) -0.008(2)
C101 0.0254(17) 0.0179(16) 0.0217(16) 0.0029(13) -0.0082(13) -0.0052(13)
C102 0.0210(16) 0.0230(17) 0.0205(16) -0.0024(13) -0.0043(12) -0.0066(13)
C103 0.0280(17) 0.0162(16) 0.0244(17) -0.0011(13) -0.0075(13) -0.0055(13)
C104 0.037(2) 0.0195(18) 0.0241(17) -0.0021(14) -0.0067(14) -0.0070(14)
C105 0.0335(19) 0.0174(17) 0.0238(17) 0.0000(13) -0.0040(14) -0.0077(14)
C106 0.036(2) 0.0159(16) 0.0230(17) 0.0016(13) -0.0023(14) -0.0070(14)
C107 0.036(2) 0.0189(17) 0.0246(18) -0.0014(14) -0.0081(14) -0.0048(14)
C108 0.039(2) 0.0217(18) 0.0253(18) 0.0022(14) -0.0084(15) -0.0081(15)
C109 0.048(2) 0.0205(18) 0.0226(18) 0.0033(14) -0.0108(16) -0.0097(16)
C110 0.040(2) 0.0231(18) 0.0256(18) 0.0044(14) -0.0133(15) -0.0123(15)
C111 0.042(2) 0.0262(19) 0.0206(17) 0.0025(14) -0.0088(15) -0.0139(16)
C112 0.039(2) 0.0194(17) 0.0236(18) 0.0024(14) -0.0115(15) -0.0085(15)
C113 0.039(2) 0.0214(18) 0.0246(18) -0.0026(14) -0.0112(15) -0.0067(15)
C114 0.044(2) 0.0186(18) 0.0242(18) -0.0010(14) -0.0092(15) -0.0093(15)
C115 0.044(2) 0.0176(17) 0.0270(19) 0.0016(14) -0.0143(16) -0.0077(15)
C116 0.041(2) 0.0172(17) 0.0223(17) -0.0011(13) -0.0105(15) -0.0053(14)
C117 0.0301(18) 0.0199(17) 0.0223(17) 0.0024(13) -0.0100(13) -0.0046(14)
C118 0.0324(19) 0.0205(17) 0.0194(16) -0.0009(13) -0.0083(13) -0.0044(14)
C119 0.0254(17) 0.0163(16) 0.0232(17) -0.0030(13) -0.0054(13) -0.0026(13)
C120 0.0244(16) 0.0159(16) 0.0206(16) -0.0005(12) -0.0037(12) -0.0050(12)
C121 0.0200(16) 0.0168(16) 0.0218(16) -0.0001(12) -0.0048(12) -0.0030(12)
C122 0.0269(17) 0.0199(17) 0.0225(17) -0.0019(13) -0.0023(13) -0.0070(13)
C123 0.0240(17) 0.0163(16) 0.0252(17) 0.0003(13) -0.0043(13) -0.0053(13)
C124 0.0248(17) 0.0161(16) 0.0211(16) -0.0006(13) 0.0006(13) -0.0039(12)
C125 0.0278(18) 0.0171(16) 0.0239(17) 0.0007(13) -0.0028(13) -0.0058(13)
C126 0.0280(18) 0.0170(17) 0.0247(18) 0.0016(13) -0.0061(13) -0.0033(13)
C127 0.0295(18) 0.0175(17) 0.0216(17) 0.0022(13) -0.0080(13) -0.0040(13)
C128 0.0334(19) 0.0209(18) 0.0233(17) 0.0030(14) -0.0082(14) -0.0123(14)
C129 0.035(2) 0.0188(17) 0.0235(17) 0.0021(13) -0.0084(14) -0.0069(14)
C130 0.0291(18) 0.0183(17) 0.0237(17) 0.0014(13) -0.0086(13) -0.0072(13)
C131 0.0314(19) 0.0209(18) 0.0243(18) 0.0002(14) -0.0079(14) -0.0071(14)
C132 0.0339(19) 0.0176(17) 0.0229(17) 0.0019(13) -0.0114(14) -0.0070(14)
C133 0.0312(18) 0.0149(16) 0.0229(17) -0.0008(13) -0.0082(13) -0.0050(13)
C134 0.0352(19) 0.0185(17) 0.0224(17) 0.0004(13) -0.0109(14) -0.0057(14)
C135 0.0315(18) 0.0153(16) 0.0226(17) 0.0008(13) -0.0077(14) -0.0036(13)
C136 0.0277(17) 0.0156(16) 0.0211(16) 0.0005(13) -0.0057(13) -0.0030(13)
C137 0.0255(17) 0.0155(16) 0.0204(16) -0.0002(12) -0.0048(12) -0.0047(12)
C138 0.0228(16) 0.0163(16) 0.0218(16) 0.0001(13) -0.0047(12) -0.0051(12)
C139 0.0238(16) 0.0157(16) 0.0201(16) 0.0000(12) -0.0052(12) -0.0029(12)
C140 0.0265(17) 0.0157(16) 0.0215(16) 0.0006(13) -0.0045(13) -0.0052(13)
C141 0.0274(17) 0.0166(16) 0.0238(17) 0.0008(13) -0.0074(13) -0.0073(13)
C142 0.0234(16) 0.0173(16) 0.0220(17) -0.0004(13) -0.0060(12) -0.0060(13)
C143 0.041(2) 0.0181(17) 0.0269(18) 0.0028(14) -0.0140(15) -0.0067(15)
C144 0.051(3) 0.034(2) 0.058(3) 0.009(2) -0.026(2) -0.007(2)
C145 0.070(3) 0.021(2) 0.036(2) 0.0001(17) -0.016(2) -0.0092(19)
C146 0.069(3) 0.034(2) 0.036(2) 0.0066(19) -0.007(2) -0.003(2)
C147 0.058(3) 0.0220(19) 0.030(2) -0.0015(15) -0.0147(18) -0.0098(18)
C148 0.066(3) 0.024(2) 0.038(2) -0.0015(17) -0.014(2) -0.002(2)
C149 0.063(3) 0.028(2) 0.036(2) -0.0030(17) -0.013(2) -0.016(2)
C150 0.082(4) 0.027(2) 0.032(2) -0.0025(17) -0.018(2) -0.014(2)
C151 0.044(2) 0.027(2) 0.0222(18) 0.0031(14) -0.0106(15) -0.0120(16)
C152 0.074(3) 0.030(2) 0.0222(19) -0.0004(16) -0.0170(19) -0.018(2)
C153 0.054(3) 0.049(3) 0.030(2) -0.0002(19) -0.0186(19) -0.014(2)
C154 0.062(3) 0.036(2) 0.026(2) 0.0010(17) -0.0031(19) -0.018(2)
C155 0.051(2) 0.0201(18) 0.0255(19) 0.0042(14) -0.0096(17) -0.0092(16)
C156 0.062(3) 0.041(3) 0.041(3) 0.008(2) 0.002(2) -0.016(2)
C157 0.062(3) 0.025(2) 0.0251(19) 0.0050(15) -0.0140(18) -0.0118(19)
C158 0.069(3) 0.022(2) 0.029(2) 0.0042(16) -0.018(2) -0.0130(19)
C159 0.048(2) 0.0191(18) 0.0263(19) -0.0035(14) -0.0033(16) -0.0135(16)
C160 0.042(2) 0.0227(18) 0.0252(18) -0.0041(14) -0.0058(15) -0.0096(15)
C161 0.043(3) 0.036(2) 0.057(3) -0.013(2) 0.003(2) -0.022(2)
C162 0.077(3) 0.0200(19) 0.026(2) -0.0003(15) -0.007(2) -0.015(2)
C181 0.036(2) 0.0267(19) 0.0180(16) -0.0035(14) -0.0079(14) -0.0051(15)
C182 0.035(2) 0.029(2) 0.0278(19) -0.0035(15) -0.0100(15) 0.0021(16)
C183 0.056(3) 0.029(2) 0.032(2) 0.0013(17) -0.0104(19) 0.0093(19)
C184 0.076(3) 0.0182(19) 0.036(2) 0.0017(16) -0.008(2) -0.005(2)
C185 0.055(3) 0.0228(19) 0.0276(19) -0.0006(15) -0.0059(17) -0.0134(18)
C186 0.039(2) 0.029(2) 0.0226(17) -0.0007(14) -0.0093(15) -0.0103(16)
C187 0.0274(18) 0.0205(17) 0.0246(17) -0.0036(13) -0.0005(14) -0.0013(13)
C188 0.0274(19) 0.034(2) 0.033(2) -0.0033(16) -0.0032(15) -0.0076(16)
C189 0.029(2) 0.042(2) 0.039(2) -0.0063(19) 0.0052(17) -0.0015(17)
C190 0.0179(18) 0.041(2) 0.056(3) -0.011(2) -0.0029(17) -0.0085(16)
C191 0.0244(19) 0.041(2) 0.044(2) -0.0144(19) -0.0104(16) -0.0057(17)
C192 0.0264(19) 0.036(2) 0.032(2) -0.0091(16) -0.0065(15) -0.0026(16)
C201 0.0295(18) 0.0177(16) 0.0196(16) -0.0006(13) -0.0054(13) -0.0058(13)
C202 0.0250(17) 0.0232(17) 0.0166(15) -0.0017(13) -0.0057(12) -0.0066(13)
C203 0.0201(15) 0.0217(17) 0.0178(16) 0.0025(12) -0.0059(12) -0.0049(12)
C204 0.0277(17) 0.0182(16) 0.0175(15) 0.0003(12) -0.0053(12) -0.0048(13)
C205 0.0282(18) 0.0180(17) 0.0210(16) 0.0042(13) -0.0062(13) -0.0049(13)
C206 0.0299(18) 0.0158(16) 0.0205(16) -0.0012(13) -0.0034(13) -0.0044(13)
C207 0.0310(18) 0.0197(17) 0.0199(16) 0.0016(13) -0.0042(13) -0.0050(14)
C208 0.039(2) 0.0156(16) 0.0232(17) -0.0027(13) -0.0062(14) -0.0073(14)
C209 0.043(2) 0.0227(18) 0.0195(17) 0.0005(14) -0.0111(15) -0.0100(15)
C210 0.044(2) 0.0213(18) 0.0191(17) 0.0003(13) -0.0099(15) -0.0122(15)
C211 0.044(2) 0.0210(18) 0.0200(17) 0.0000(13) -0.0118(15) -0.0105(15)
C212 0.046(2) 0.0185(17) 0.0209(17) 0.0035(13) -0.0116(15) -0.0084(15)
C213 0.040(2) 0.0198(18) 0.0208(17) 0.0024(13) -0.0091(14) -0.0079(15)
C214 0.041(2) 0.0203(18) 0.0229(18) 0.0039(14) -0.0082(15) -0.0060(15)
C215 0.041(2) 0.0142(16) 0.0207(17) -0.0003(13) -0.0089(14) -0.0037(14)
C216 0.042(2) 0.0169(17) 0.0216(17) 0.0020(13) -0.0112(15) -0.0051(14)
C217 0.045(2) 0.0141(17) 0.0232(18) -0.0016(13) -0.0128(15) -0.0046(14)
C218 0.038(2) 0.0196(17) 0.0177(16) -0.0030(13) -0.0088(14) -0.0033(14)
C219 0.0291(18) 0.0177(17) 0.0203(16) 0.0022(13) -0.0088(13) -0.0039(13)
C220 0.0229(16) 0.0169(16) 0.0211(16) 0.0009(13) -0.0064(12) -0.0032(12)
C221 0.0213(16) 0.0194(17) 0.0203(16) -0.0013(13) -0.0031(12) -0.0054(12)
C222 0.0211(16) 0.0181(16) 0.0183(16) 0.0000(12) -0.0022(12) -0.0054(12)
C223 0.0217(16) 0.0164(16) 0.0202(16) 0.0008(12) -0.0037(12) -0.0034(12)
C224 0.0252(17) 0.0164(16) 0.0179(16) -0.0018(12) -0.0041(12) -0.0044(12)
C225 0.0276(17) 0.0183(17) 0.0208(17) 0.0017(13) -0.0056(13) -0.0065(13)
C226 0.0281(17) 0.0156(16) 0.0201(16) -0.0005(12) -0.0032(13) -0.0051(13)
C227 0.0295(18) 0.0162(16) 0.0207(16) 0.0000(13) -0.0052(13) -0.0061(13)
C228 0.0350(19) 0.0156(16) 0.0211(17) 0.0009(13) -0.0047(14) -0.0040(14)
C229 0.037(2) 0.0182(17) 0.0187(16) -0.0003(13) -0.0071(14) -0.0071(14)
C230 0.0325(18) 0.0165(16) 0.0183(16) -0.0003(12) -0.0084(13) -0.0039(13)
C231 0.0369(19) 0.0155(16) 0.0179(16) 0.0003(13) -0.0053(14) -0.0062(14)
C232 0.0313(18) 0.0189(17) 0.0183(16) 0.0009(13) -0.0044(13) -0.0052(13)
C233 0.0312(18) 0.0151(16) 0.0210(16) 0.0000(13) -0.0059(13) -0.0033(13)
C234 0.0360(19) 0.0204(17) 0.0157(16) 0.0020(13) -0.0053(13) -0.0080(14)
C235 0.0303(18) 0.0186(17) 0.0202(17) -0.0001(13) -0.0087(13) -0.0047(13)
C236 0.0314(18) 0.0155(16) 0.0213(17) -0.0001(13) -0.0085(13) -0.0034(13)
C237 0.0287(17) 0.0159(16) 0.0191(16) 0.0006(12) -0.0052(13) -0.0065(13)
C238 0.0261(17) 0.0171(16) 0.0179(16) 0.0002(12) -0.0045(12) -0.0043(13)
C239 0.0235(16) 0.0143(15) 0.0175(15) -0.0003(12) -0.0022(12) -0.0044(12)
C240 0.0275(17) 0.0183(17) 0.0196(16) -0.0018(13) -0.0033(13) -0.0051(13)
C241 0.0312(18) 0.0197(17) 0.0182(16) -0.0030(13) -0.0038(13) -0.0054(14)
C242 0.0294(18) 0.0165(16) 0.0184(16) 0.0012(12) -0.0069(13) -0.0049(13)
C243 0.035(2) 0.0191(17) 0.0222(17) 0.0058(13) -0.0084(14) -0.0077(14)
C244 0.041(2) 0.0229(18) 0.0255(18) 0.0040(14) -0.0123(16) -0.0092(15)
C245 0.039(2) 0.039(2) 0.036(2) 0.0134(18) -0.0008(17) -0.0101(18)
C246 0.053(3) 0.0202(18) 0.0258(19) 0.0024(14) -0.0150(17) -0.0088(17)
C247 0.049(2) 0.0196(18) 0.0244(18) -0.0008(14) -0.0110(16) -0.0135(16)
C248 0.062(3) 0.0209(19) 0.0248(19) 0.0039(15) -0.0168(18) -0.0127(18)
C249 0.049(3) 0.031(2) 0.050(3) 0.0012(19) -0.014(2) -0.017(2)
C250 0.054(3) 0.0240(19) 0.0247(19) -0.0024(15) -0.0071(17) -0.0144(17)
C251 0.065(3) 0.025(2) 0.029(2) 0.0008(16) -0.029(2) -0.0101(19)
C252 0.065(3) 0.030(2) 0.030(2) -0.0030(17) -0.021(2) -0.011(2)
C253 0.084(4) 0.040(3) 0.074(4) -0.013(3) -0.054(3) 0.005(3)
C254 0.129(6) 0.053(3) 0.020(2) 0.007(2) -0.021(3) -0.047(4)
C255 0.060(3) 0.0201(19) 0.0254(19) 0.0088(15) -0.0152(18) -0.0066(17)
C256 0.109(5) 0.032(3) 0.032(2) 0.008(2) -0.017(3) -0.010(3)
C257 0.084(4) 0.054(4) 0.056(4) 0.014(3) -0.007(3) 0.010(3)
C258 0.092(4) 0.037(3) 0.046(3) 0.010(2) -0.024(3) -0.018(3)
C259 0.071(3) 0.0146(18) 0.029(2) -0.0016(15) -0.0204(19) -0.0060(18)
C260 0.081(4) 0.022(2) 0.041(3) -0.0047(18) -0.021(2) -0.004(2)
C261 0.084(4) 0.032(2) 0.037(3) -0.010(2) -0.004(2) 0.003(2)
C262 0.083(4) 0.021(2) 0.062(3) -0.003(2) -0.035(3) -0.012(2)
C281 0.0271(17) 0.0224(17) 0.0185(16) 0.0001(13) -0.0081(13) -0.0064(13)
C282 0.0301(18) 0.0257(18) 0.0142(15) -0.0016(13) -0.0065(13) -0.0064(14)
C283 0.037(2) 0.0232(18) 0.0252(18) -0.0007(14) -0.0057(15) -0.0009(15)
C284 0.048(2) 0.0198(18) 0.0253(18) 0.0025(14) -0.0087(16) -0.0124(16)
C285 0.0335(19) 0.0262(19) 0.0219(17) -0.0036(14) -0.0001(14) -0.0139(15)
C286 0.0279(18) 0.0259(18) 0.0168(15) 0.0008(13) -0.0054(13) -0.0067(14)
C287 0.0203(16) 0.0187(16) 0.0250(17) -0.0049(13) -0.0025(13) -0.0050(12)
C288 0.0271(18) 0.030(2) 0.0262(18) -0.0024(15) -0.0033(14) -0.0064(15)
C289 0.032(2) 0.033(2) 0.029(2) -0.0034(16) -0.0003(15) -0.0094(16)
C290 0.0273(19) 0.027(2) 0.043(2) -0.0070(17) -0.0002(16) -0.0070(15)
C291 0.0270(19) 0.032(2) 0.037(2) -0.0015(16) -0.0148(16) -0.0067(15)
C292 0.0260(18) 0.032(2) 0.0273(19) 0.0008(15) -0.0060(14) -0.0072(15)

loop_
_atom_type_symbol
_atom_type_description
_atom_type_scat_dispersion_real
_atom_type_scat_dispersion_imag
_atom_type_scat_source
C C 0.0181 0.0091 'International Tables Vol C Tables 4.2.6.8 and 6.1.1.4'
H H 0.0000 0.0000 'International Tables Vol C Tables 4.2.6.8 and 6.1.1.4'
P P 0.2955 0.4335 'International Tables Vol C Tables 4.2.6.8 and 6.1.1.4'
Cl Cl 0.3639 0.7018 'International Tables Vol C Tables 4.2.6.8 and 6.1.1.4'
Pd Pd 0.1215 3.9337 'International Tables Vol C Tables 4.2.6.8 and 6.1.1.4'

loop_
_geom_angle_atom_site_label_1
_geom_angle_atom_site_label_2
_geom_angle_atom_site_label_3
_geom_angle
P1 Pd1 Cl1 90.11(3)
P1 Pd1 Cl4 96.49(3)
Cl1 Pd1 Cl4 172.62(3)
P1 Pd1 Cl3 175.84(3)
Cl1 Pd1 Cl3 90.09(3)
Cl4 Pd1 Cl3 83.08(3)
P1 Pd1 Pd2 126.29(2)
Cl1 Pd1 Pd2 119.18(3)
Cl4 Pd1 Pd2 53.97(2)
Cl3 Pd1 Pd2 50.314(19)
P2 Pd2 Cl2 89.47(3)
P2 Pd2 Cl3 95.74(3)
Cl2 Pd2 Cl3 174.73(3)
P2 Pd2 Cl4 171.09(3)
Cl2 Pd2 Cl4 91.64(3)
Cl3 Pd2 Cl4 83.10(3)
P2 Pd2 Pd1 122.13(2)
Cl2 Pd2 Pd1 122.35(3)
Cl3 Pd2 Pd1 53.89(2)
Cl4 Pd2 Pd1 50.41(2)
Pd2 Cl3 Pd1 75.79(2)
Pd1 Cl4 Pd2 75.62(3)
C187 P1 C102 107.57(17)
C187 P1 C181 106.35(18)
C102 P1 C181 103.20(16)
C187 P1 Pd1 108.91(12)
C102 P1 Pd1 111.77(12)
C181 P1 Pd1 118.41(12)
C281 P2 C287 105.25(16)
C281 P2 C202 101.89(16)
C287 P2 C202 105.04(16)
C281 P2 Pd2 117.67(12)
C287 P2 Pd2 113.58(12)
C202 P2 Pd2 112.04(12)
Cl13 C1 Cl12 110.9(3)
Cl13 C1 Cl11 109.8(3)
Cl12 C1 Cl11 109.7(3)
Cl13 C1 H1 108.8
Cl12 C1 H1 108.8
Cl11 C1 H1 108.8
Cl22 C2 Cl21 111.1(3)
Cl22 C2 Cl23 109.9(3)
Cl21 C2 Cl23 111.1(3)
Cl22 C2 H2 108.2
Cl21 C2 H2 108.2
Cl23 C2 H2 108.2
Cl33 C3 Cl32 111.0(3)
Cl33 C3 Cl31 111.1(3)
Cl32 C3 Cl31 110.8(3)
Cl33 C3 H3 107.9
Cl32 C3 H3 107.9
Cl31 C3 H3 107.9
C102 C101 C120 121.0(3)
C102 C101 H101 119.5
C120 C101 H101 119.5
C103 C102 C101 119.4(3)
C103 C102 P1 120.2(3)
C101 C102 P1 120.2(3)
C102 C103 C122 121.4(3)
C102 C103 H103 119.3
C122 C103 H103 119.3
C105 C104 C123 121.9(3)
C105 C104 H104 119.0
C123 C104 H104 119.0
C106 C105 C104 117.8(3)
C106 C105 C159 122.7(3)
C104 C105 C159 119.3(3)
C105 C106 C125 122.6(3)
C105 C106 H106 118.7
C125 C106 H106 118.7
C108 C107 C126 122.4(3)
C108 C107 H107 118.8
C126 C107 H107 118.8
C109 C108 C107 117.6(4)
C109 C108 C155 119.8(3)
C107 C108 C155 122.4(3)
C108 C109 C128 122.5(4)
C108 C109 H109 118.8
C128 C109 H109 118.8
C111 C110 C129 122.8(4)
C111 C110 H110 118.6
C129 C110 H110 118.6
C110 C111 C112 117.3(3)
C110 C111 C151 119.9(3)
C112 C111 C151 122.8(3)
C131 C112 C111 122.3(3)
C131 C112 H112 118.8
C111 C112 H112 118.8
C114 C113 C132 122.2(3)
C114 C113 H113 118.9
C132 C113 H113 118.9
C113 C114 C115 117.8(3)
C113 C114 C147 122.3(3)
C115 C114 C147 119.9(3)
C114 C115 C134 122.1(4)
C114 C115 H115 118.9
C134 C115 H115 118.9
C117 C116 C135 122.7(3)
C117 C116 H116 118.6
C135 C116 H116 118.6
C116 C117 C118 117.2(3)
C116 C117 C143 122.7(3)
C118 C117 C143 120.1(3)
C119 C118 C117 122.5(3)
C119 C118 H118 118.7
C117 C118 H118 118.7
C118 C119 C136 119.3(3)
C118 C119 C120 121.6(3)
C136 C119 C120 119.0(3)
C101 C120 C121 119.4(3)
C101 C120 C119 120.6(3)
C121 C120 C119 119.9(3)
C120 C121 C122 119.6(3)
C120 C121 C138 120.6(3)
C122 C121 C138 119.8(3)
C103 C122 C121 119.1(3)
C103 C122 C123 121.1(3)
C121 C122 C123 119.8(3)
C104 C123 C124 119.3(3)
C104 C123 C122 120.7(3)
C124 C123 C122 119.9(3)
C123 C124 C125 119.5(3)
C123 C124 C139 120.1(3)
C125 C124 C139 120.3(3)
C106 C125 C124 118.8(3)
C106 C125 C126 121.6(3)
C124 C125 C126 119.5(3)
C107 C126 C127 119.2(3)
C107 C126 C125 121.2(3)
C127 C126 C125 119.4(3)
C126 C127 C128 119.2(3)
C126 C127 C140 120.9(3)
C128 C127 C140 119.9(3)
C109 C128 C127 118.9(3)
C109 C128 C129 120.8(3)
C127 C128 C129 120.2(3)
C110 C129 C130 119.1(3)
C110 C129 C128 121.7(3)
C130 C129 C128 119.2(3)
C131 C130 C129 118.8(3)
C131 C130 C141 120.8(3)
C129 C130 C141 120.3(3)
C112 C131 C130 119.5(3)
C112 C131 C132 121.2(3)
C130 C131 C132 119.3(3)
C113 C132 C133 119.6(3)
C113 C132 C131 121.0(3)
C133 C132 C131 119.4(3)
C132 C133 C134 118.8(3)
C132 C133 C142 120.6(3)
C134 C133 C142 120.6(3)
C115 C134 C133 119.4(3)
C115 C134 C135 121.3(3)
C133 C134 C135 119.2(3)
C116 C135 C136 119.4(3)
C116 C135 C134 121.3(3)
C136 C135 C134 119.3(3)
C135 C136 C119 118.8(3)
C135 C136 C137 120.9(3)
C119 C136 C137 120.3(3)
C142 C137 C138 119.7(3)
C142 C137 C136 119.7(3)
C138 C137 C136 120.6(3)
C139 C138 C137 120.1(3)
C139 C138 C121 120.4(3)
C137 C138 C121 119.5(3)
C138 C139 C140 120.1(3)
C138 C139 C124 119.9(3)
C140 C139 C124 120.0(3)
C139 C140 C141 120.2(3)
C139 C140 C127 119.8(3)
C141 C140 C127 120.0(3)
C140 C141 C142 119.8(3)
C140 C141 C130 120.4(3)
C142 C141 C130 119.7(3)
C137 C142 C141 120.1(3)
C137 C142 C133 120.0(3)
C141 C142 C133 119.9(3)
C145 C143 C117 113.1(3)
C145 C143 C144 108.9(4)
C117 C143 C144 109.3(3)
C145 C143 C146 107.8(4)
C117 C143 C146 109.0(3)
C144 C143 C146 108.7(4)
C143 C144 H14M 109.5
C143 C144 H14N 109.5
H14M C144 H14N 109.5
C143 C144 H14O 109.5
H14M C144 H14O 109.5
H14N C144 H14O 109.5
C143 C145 H14A 109.5
C143 C145 H14B 109.5
H14A C145 H14B 109.5
C143 C145 H14C 109.5
H14A C145 H14C 109.5
H14B C145 H14C 109.5
C143 C146 H14G 109.5
C143 C146 H14H 109.5
H14G C146 H14H 109.5
C143 C146 H14I 109.5
H14G C146 H14I 109.5
H14H C146 H14I 109.5
C150 C147 C114 112.8(3)
C150 C147 C148 108.6(4)
C114 C147 C148 109.4(4)
C150 C147 C149 108.6(4)
C114 C147 C149 109.4(4)
C148 C147 C149 107.8(4)
C147 C148 H14J 109.5
C147 C148 H14K 109.5
H14J C148 H14K 109.5
C147 C148 H14L 109.5
H14J C148 H14L 109.5
H14K C148 H14L 109.5
C147 C149 H14D 109.5
C147 C149 H14E 109.5
H14D C149 H14E 109.5
C147 C149 H14F 109.5
H14D C149 H14F 109.5
H14E C149 H14F 109.5
C147 C150 H15S 109.5
C147 C150 H15T 109.5
H15S C150 H15T 109.5
C147 C150 H15U 109.5
H15S C150 H15U 109.5
H15T C150 H15U 109.5
C153 C151 C111 108.8(4)
C153 C151 C152 108.5(4)
C111 C151 C152 112.3(3)
C153 C151 C154 109.4(4)
C111 C151 C154 109.2(3)
C152 C151 C154 108.6(4)
C151 C152 H15P 109.5
C151 C152 H15Q 109.5
H15P C152 H15Q 109.5
C151 C152 H15R 109.5
H15P C152 H15R 109.5
H15Q C152 H15R 109.5
C151 C153 H15M 109.5
C151 C153 H15N 109.5
H15M C153 H15N 109.5
C151 C153 H15O 109.5
H15M C153 H15O 109.5
H15N C153 H15O 109.5
C151 C154 H15D 109.5
C151 C154 H15E 109.5
H15D C154 H15E 109.5
C151 C154 H15F 109.5
H15D C154 H15F 109.5
H15E C154 H15F 109.5
C156 C155 C158 109.4(4)
C156 C155 C157 108.8(4)
C158 C155 C157 107.9(4)
C156 C155 C108 108.4(4)
C158 C155 C108 111.3(3)
C157 C155 C108 111.0(3)
C155 C156 H15J 109.5
C155 C156 H15K 109.5
H15J C156 H15K 109.5
C155 C156 H15L 109.5
H15J C156 H15L 109.5
H15K C156 H15L 109.5
C155 C157 H15A 109.5
C155 C157 H15B 109.5
H15A C157 H15B 109.5
C155 C157 H15C 109.5
H15A C157 H15C 109.5
H15B C157 H15C 109.5
C155 C158 H15G 109.5
C155 C158 H15H 109.5
H15G C158 H15H 109.5
C155 C158 H15I 109.5
H15G C158 H15I 109.5
H15H C158 H15I 109.5
C161 C159 C105 107.9(3)
C161 C159 C162 109.3(4)
C105 C159 C162 111.5(3)
C161 C159 C160 108.7(4)
C105 C159 C160 111.1(3)
C162 C159 C160 108.4(3)
C159 C160 H16A 109.5
C159 C160 H16B 109.5
H16A C160 H16B 109.5
C159 C160 H16C 109.5
H16A C160 H16C 109.5
H16B C160 H16C 109.5
C159 C161 H16G 109.5
C159 C161 H16H 109.5
H16G C161 H16H 109.5
C159 C161 H16I 109.5
H16G C161 H16I 109.5
H16H C161 H16I 109.5
C159 C162 H16D 109.5
C159 C162 H16E 109.5
H16D C162 H16E 109.5
C159 C162 H16F 109.5
H16D C162 H16F 109.5
H16E C162 H16F 109.5
C186 C181 C182 119.8(4)
C186 C181 P1 119.3(3)
C182 C181 P1 120.2(3)
C183 C182 C181 119.5(4)
C183 C182 H182 120.3
C181 C182 H182 120.3
C184 C183 C182 120.2(4)
C184 C183 H183 119.9
C182 C183 H183 119.9
C185 C184 C183 120.5(4)
C185 C184 H184 119.7
C183 C184 H184 119.7
C184 C185 C186 120.2(4)
C184 C185 H185 119.9
C186 C185 H185 119.9
C181 C186 C185 119.8(4)
C181 C186 H186 120.1
C185 C186 H186 120.1
C192 C187 C188 120.6(4)
C192 C187 P1 117.3(3)
C188 C187 P1 122.1(3)
C189 C188 C187 119.3(4)
C189 C188 H188 120.3
C187 C188 H188 120.3
C188 C189 C190 119.6(4)
C188 C189 H189 120.2
C190 C189 H189 120.2
C191 C190 C189 120.3(4)
C191 C190 H190 119.8
C189 C190 H190 119.8
C192 C191 C190 120.4(4)
C192 C191 H191 119.8
C190 C191 H191 119.8
C191 C192 C187 119.8(4)
C191 C192 H192 120.1
C187 C192 H192 120.1
C202 C201 C220 120.9(3)
C202 C201 H201 119.5
C220 C201 H201 119.5
C203 C202 C201 119.7(3)
C203 C202 P2 120.9(3)
C201 C202 P2 118.3(3)
C202 C203 C222 121.2(3)
C202 C203 H203 119.4
C222 C203 H203 119.4
C223 C204 C205 122.6(3)
C223 C204 H204 118.7
C205 C204 H204 118.7
C204 C205 C206 117.3(3)
C204 C205 C243 120.0(3)
C206 C205 C243 122.3(3)
C205 C206 C225 122.7(3)
C205 C206 H206 118.7
C225 C206 H206 118.7
C208 C207 C226 122.2(3)
C208 C207 H207 118.9
C226 C207 H207 118.9
C207 C208 C209 118.2(3)
C207 C208 C247 123.2(3)
C209 C208 C247 118.4(3)
C208 C209 C228 121.7(3)
C208 C209 H209 119.1
C228 C209 H209 119.1
C211 C210 C229 122.5(3)
C211 C210 H210 118.7
C229 C210 H210 118.7
C210 C211 C212 117.3(3)
C210 C211 C251 123.0(3)
C212 C211 C251 119.6(3)
C231 C212 C211 122.5(3)
C231 C212 H212 118.8
C211 C212 H212 118.8
C214 C213 C232 121.9(3)
C214 C213 H213 119.1
C232 C213 H213 119.1
C215 C214 C213 118.0(3)
C215 C214 C255 120.9(3)
C213 C214 C255 121.1(3)
C214 C215 C234 122.3(3)
C214 C215 H215 118.9
C234 C215 H215 118.9
C217 C216 C235 122.4(3)
C217 C216 H216 118.8
C235 C216 H216 118.8
C218 C217 C216 117.9(3)
C218 C217 C259 118.7(3)
C216 C217 C259 123.5(3)
C217 C218 C219 121.8(3)
C217 C218 H218 119.1
C219 C218 H218 119.1
C218 C219 C236 119.9(3)
C218 C219 C220 120.5(3)
C236 C219 C220 119.6(3)
C201 C220 C221 119.3(3)
C201 C220 C219 120.7(3)
C221 C220 C219 119.9(3)
C220 C221 C222 119.5(3)
C220 C221 C238 120.1(3)
C222 C221 C238 120.2(3)
C203 C222 C221 119.1(3)
C203 C222 C223 120.9(3)
C221 C222 C223 119.8(3)
C204 C223 C224 119.8(3)
C204 C223 C222 120.8(3)
C224 C223 C222 119.1(3)
C223 C224 C225 118.5(3)
C223 C224 C239 120.6(3)
C225 C224 C239 120.9(3)
C206 C225 C224 118.9(3)
C206 C225 C226 121.9(3)
C224 C225 C226 119.1(3)
C207 C226 C227 119.1(3)
C207 C226 C225 121.3(3)
C227 C226 C225 119.5(3)
C226 C227 C228 118.9(3)
C226 C227 C240 120.4(3)
C228 C227 C240 120.7(3)
C209 C228 C227 119.7(3)
C209 C228 C229 120.8(3)
C227 C228 C229 119.4(3)
C210 C229 C230 119.1(3)
C210 C229 C228 121.1(3)
C230 C229 C228 119.7(3)
C229 C230 C231 118.8(3)
C229 C230 C241 120.2(3)
C231 C230 C241 120.9(3)
C212 C231 C230 119.6(3)
C212 C231 C232 121.4(3)
C230 C231 C232 118.9(3)
C213 C232 C233 119.5(3)
C213 C232 C231 120.6(3)
C233 C232 C231 119.9(3)
C232 C233 C234 119.2(3)
C232 C233 C242 120.2(3)
C234 C233 C242 120.6(3)
C215 C234 C233 119.1(3)
C215 C234 C235 121.1(3)
C233 C234 C235 119.7(3)
C216 C235 C236 119.0(3)
C216 C235 C234 121.8(3)
C236 C235 C234 119.2(3)
C235 C236 C219 119.0(3)
C235 C236 C237 120.8(3)
C219 C236 C237 120.2(3)
C238 C237 C242 120.0(3)
C238 C237 C236 120.2(3)
C242 C237 C236 119.7(3)
C239 C238 C237 120.2(3)
C239 C238 C221 120.0(3)
C237 C238 C221 119.8(3)
C238 C239 C240 120.0(3)
C238 C239 C224 120.3(3)
C240 C239 C224 119.6(3)
C239 C240 C241 120.1(3)
C239 C240 C227 120.4(3)
C241 C240 C227 119.5(3)
C240 C241 C242 120.0(3)
C240 C241 C230 120.5(3)
C242 C241 C230 119.5(3)
C241 C242 C237 119.7(3)
C241 C242 C233 120.4(3)
C237 C242 C233 119.8(3)
C246 C243 C245 108.6(3)
C246 C243 C205 111.8(3)
C245 C243 C205 107.9(3)
C246 C243 C244 109.1(3)
C245 C243 C244 107.8(3)
C205 C243 C244 111.4(3)
C243 C244 H24A 109.5
C243 C244 H24B 109.5
H24A C244 H24B 109.5
C243 C244 H24C 109.5
H24A C244 H24C 109.5
H24B C244 H24C 109.5
C243 C245 H24G 109.5
C243 C245 H24H 109.5
H24G C245 H24H 109.5
C243 C245 H24I 109.5
H24G C245 H24I 109.5
H24H C245 H24I 109.5
C243 C246 H24D 109.5
C243 C246 H24E 109.5
H24D C246 H24E 109.5
C243 C246 H24F 109.5
H24D C246 H24F 109.5
H24E C246 H24F 109.5
C248 C247 C250 108.5(4)
C248 C247 C208 111.4(3)
C250 C247 C208 110.7(3)
C248 C247 C249 108.5(4)
C250 C247 C249 109.6(4)
C208 C247 C249 108.1(3)
C247 C248 H24J 109.5
C247 C248 H24K 109.5
H24J C248 H24K 109.5
C247 C248 H24L 109.5
H24J C248 H24L 109.5
H24K C248 H24L 109.5
C247 C249 H24M 109.5
C247 C249 H24N 109.5
H24M C249 H24N 109.5
C247 C249 H24O 109.5
H24M C249 H24O 109.5
H24N C249 H24O 109.5
C247 C250 H25A 109.5
C247 C250 H25B 109.5
H25A C250 H25B 109.5
C247 C250 H25C 109.5
H25A C250 H25C 109.5
H25B C250 H25C 109.5
C253 C251 C252 109.4(4)
C253 C251 C211 109.7(4)
C252 C251 C211 112.8(3)
C253 C251 C254 110.1(5)
C252 C251 C254 107.5(4)
C211 C251 C254 107.5(4)
C251 C252 H25D 109.5
C251 C252 H25E 109.5
H25D C252 H25E 109.5
C251 C252 H25F 109.5
H25D C252 H25F 109.5
H25E C252 H25F 109.5
C251 C253 H25M 109.5
C251 C253 H25N 109.5
H25M C253 H25N 109.5
C251 C253 H25O 109.5
H25M C253 H25O 109.5
H25N C253 H25O 109.5
C251 C254 H25G 109.5
C251 C254 H25H 109.5
H25G C254 H25H 109.5
C251 C254 H25I 109.5
H25G C254 H25I 109.5
H25H C254 H25I 109.5
C256 C255 C257 112.7(5)
C256 C255 C214 113.3(4)
C257 C255 C214 109.4(4)
C256 C255 C258 105.8(4)
C257 C255 C258 107.2(5)
C214 C255 C258 107.9(4)
C255 C256 H25J 109.5
C255 C256 H25K 109.5
H25J C256 H25K 109.5
C255 C256 H25L 109.5
H25J C256 H25L 109.5
H25K C256 H25L 109.5
C255 C257 H25S 109.5
C255 C257 H25T 109.5
H25S C257 H25T 109.5
C255 C257 H25U 109.5
H25S C257 H25U 109.5
H25T C257 H25U 109.5
C255 C258 H25P 109.5
C255 C258 H25Q 109.5
H25P C258 H25Q 109.5
C255 C258 H25R 109.5
H25P C258 H25R 109.5
H25Q C258 H25R 109.5
C260 C259 C262 110.5(4)
C260 C259 C217 112.1(3)
C262 C259 C217 109.3(4)
C260 C259 C261 107.6(4)
C262 C259 C261 108.8(4)
C217 C259 C261 108.5(4)
C259 C260 H26A 109.5
C259 C260 H26B 109.5
H26A C260 H26B 109.5
C259 C260 H26C 109.5
H26A C260 H26C 109.5
H26B C260 H26C 109.5
C259 C261 H26G 109.5
C259 C261 H26H 109.5
H26G C261 H26H 109.5
C259 C261 H26I 109.5
H26G C261 H26I 109.5
H26H C261 H26I 109.5
C259 C262 H26D 109.5
C259 C262 H26E 109.5
H26D C262 H26E 109.5
C259 C262 H26F 109.5
H26D C262 H26F 109.5
H26E C262 H26F 109.5
C286 C281 C282 119.3(3)
C286 C281 P2 119.3(3)
C282 C281 P2 120.7(3)
C283 C282 C281 120.5(3)
C283 C282 H282 119.7
C281 C282 H282 119.7
C282 C283 C284 119.3(4)
C282 C283 H283 120.3
C284 C283 H283 120.3
C285 C284 C283 120.9(4)
C285 C284 H284 119.5
C283 C284 H284 119.5
C286 C285 C284 119.9(3)
C286 C285 H285 120.1
C284 C285 H285 120.1
C285 C286 C281 120.0(4)
C285 C286 H286 120.0
C281 C286 H286 120.0
C288 C287 C292 119.7(3)
C288 C287 P2 119.7(3)
C292 C287 P2 120.7(3)
C287 C288 C289 120.3(4)
C287 C288 H288 119.8
C289 C288 H288 119.8
C288 C289 C290 119.4(4)
C288 C289 H289 120.3
C290 C289 H289 120.3
C291 C290 C289 120.2(4)
C291 C290 H290 119.9
C289 C290 H290 119.9
C290 C291 C292 121.2(4)
C290 C291 H291 119.4
C292 C291 H291 119.4
C291 C292 C287 119.2(4)
C291 C292 H292 120.4
C287 C292 H292 120.4

loop_
_geom_bond_atom_site_label_1
_geom_bond_atom_site_label_2
_geom_bond_distance
Pd1 P1 2.2419(9)
Pd1 Cl1 2.2895(8)
Pd1 Cl4 2.3306(8)
Pd1 Cl3 2.4415(8)
Pd1 Pd2 2.9295(3)
Pd2 P2 2.2335(9)
Pd2 Cl2 2.2804(8)
Pd2 Cl3 2.3255(8)
Pd2 Cl4 2.4456(9)
Cl11 C1 1.779(5)
Cl12 C1 1.761(5)
Cl13 C1 1.753(5)
Cl21 C2 1.757(5)
Cl22 C2 1.746(6)
Cl23 C2 1.771(5)
Cl31 C3 1.770(6)
Cl32 C3 1.754(5)
Cl33 C3 1.745(5)
P1 C187 1.809(4)
P1 C102 1.813(4)
P1 C181 1.822(4)
P2 C281 1.811(4)
P2 C287 1.815(3)
P2 C202 1.820(3)
C1 H1 1.0000
C2 H2 1.0000
C3 H3 1.0000
C101 C102 1.395(5)
C101 C120 1.401(5)
C101 H101 0.9500
C102 C103 1.388(5)
C103 C122 1.397(5)
C103 H103 0.9500
C104 C105 1.396(5)
C104 C123 1.403(5)
C104 H104 0.9500
C105 C106 1.391(5)
C105 C159 1.533(5)
C106 C125 1.399(5)
C106 H106 0.9500
C107 C108 1.392(5)
C107 C126 1.402(5)
C107 H107 0.9500
C108 C109 1.389(5)
C108 C155 1.539(5)
C109 C128 1.406(5)
C109 H109 0.9500
C110 C111 1.388(5)
C110 C129 1.393(5)
C110 H110 0.9500
C111 C112 1.398(5)
C111 C151 1.524(5)
C112 C131 1.394(5)
C112 H112 0.9500
C113 C114 1.390(5)
C113 C132 1.398(5)
C113 H113 0.9500
C114 C115 1.394(5)
C114 C147 1.529(5)
C115 C134 1.399(5)
C115 H115 0.9500
C116 C117 1.390(5)
C116 C135 1.401(5)
C116 H116 0.9500
C117 C118 1.398(5)
C117 C143 1.526(5)
C118 C119 1.396(5)
C118 H118 0.9500
C119 C136 1.424(5)
C119 C120 1.468(5)
C120 C121 1.412(5)
C121 C122 1.421(5)
C121 C138 1.445(5)
C122 C123 1.455(5)
C123 C124 1.412(5)
C124 C125 1.418(5)
C124 C139 1.452(5)
C125 C126 1.465(5)
C126 C127 1.413(5)
C127 C128 1.420(5)
C127 C140 1.444(5)
C128 C129 1.456(5)
C129 C130 1.422(5)
C130 C131 1.415(5)
C130 C141 1.438(5)
C131 C132 1.466(5)
C132 C133 1.415(5)
C133 C134 1.417(5)
C133 C142 1.443(5)
C134 C135 1.464(5)
C135 C136 1.413(5)
C136 C137 1.440(5)
C137 C142 1.413(5)
C137 C138 1.422(5)
C138 C139 1.411(5)
C139 C140 1.414(5)
C140 C141 1.414(5)
C141 C142 1.421(5)
C143 C145 1.525(5)
C143 C144 1.533(6)
C143 C146 1.550(7)
C144 H14M 0.9800
C144 H14N 0.9800
C144 H14O 0.9800
C145 H14A 0.9800
C145 H14B 0.9800
C145 H14C 0.9800
C146 H14G 0.9800
C146 H14H 0.9800
C146 H14I 0.9800
C147 C150 1.521(6)
C147 C148 1.540(7)
C147 C149 1.554(7)
C148 H14J 0.9800
C148 H14K 0.9800
C148 H14L 0.9800
C149 H14D 0.9800
C149 H14E 0.9800
C149 H14F 0.9800
C150 H15S 0.9800
C150 H15T 0.9800
C150 H15U 0.9800
C151 C153 1.523(7)
C151 C152 1.527(6)
C151 C154 1.532(6)
C152 H15P 0.9800
C152 H15Q 0.9800
C152 H15R 0.9800
C153 H15M 0.9800
C153 H15N 0.9800
C153 H15O 0.9800
C154 H15D 0.9800
C154 H15E 0.9800
C154 H15F 0.9800
C155 C156 1.531(7)
C155 C158 1.533(6)
C155 C157 1.539(6)
C156 H15J 0.9800
C156 H15K 0.9800
C156 H15L 0.9800
C157 H15A 0.9800
C157 H15B 0.9800
C157 H15C 0.9800
C158 H15G 0.9800
C158 H15H 0.9800
C158 H15I 0.9800
C159 C161 1.530(7)
C159 C162 1.535(6)
C159 C160 1.543(5)
C160 H16A 0.9800
C160 H16B 0.9800
C160 H16C 0.9800
C161 H16G 0.9800
C161 H16H 0.9800
C161 H16I 0.9800
C162 H16D 0.9800
C162 H16E 0.9800
C162 H16F 0.9800
C181 C186 1.391(6)
C181 C182 1.413(6)
C182 C183 1.390(6)
C182 H182 0.9500
C183 C184 1.385(8)
C183 H183 0.9500
C184 C185 1.384(7)
C184 H184 0.9500
C185 C186 1.394(6)
C185 H185 0.9500
C186 H186 0.9500
C187 C192 1.393(5)
C187 C188 1.393(5)
C188 C189 1.391(6)
C188 H188 0.9500
C189 C190 1.399(7)
C189 H189 0.9500
C190 C191 1.380(7)
C190 H190 0.9500
C191 C192 1.374(6)
C191 H191 0.9500
C192 H192 0.9500
C201 C202 1.391(5)
C201 C220 1.403(5)
C201 H201 0.9500
C202 C203 1.383(5)
C203 C222 1.401(5)
C203 H203 0.9500
C204 C223 1.389(5)
C204 C205 1.390(5)
C204 H204 0.9500
C205 C206 1.391(5)
C205 C243 1.539(5)
C206 C225 1.407(5)
C206 H206 0.9500
C207 C208 1.387(5)
C207 C226 1.403(5)
C207 H207 0.9500
C208 C209 1.395(5)
C208 C247 1.542(5)
C209 C228 1.396(5)
C209 H209 0.9500
C210 C211 1.384(5)
C210 C229 1.405(5)
C210 H210 0.9500
C211 C212 1.399(5)
C211 C251 1.536(5)
C212 C231 1.388(5)
C212 H212 0.9500
C213 C214 1.397(5)
C213 C232 1.401(5)
C213 H213 0.9500
C214 C215 1.385(5)
C214 C255 1.538(5)
C215 C234 1.405(5)
C215 H215 0.9500
C216 C217 1.390(5)
C216 C235 1.408(5)
C216 H216 0.9500
C217 C218 1.388(5)
C217 C259 1.537(5)
C218 C219 1.402(5)
C218 H218 0.9500
C219 C236 1.411(5)
C219 C220 1.459(5)
C220 C221 1.413(5)
C221 C222 1.419(5)
C221 C238 1.449(5)
C222 C223 1.469(5)
C223 C224 1.419(5)
C224 C225 1.421(5)
C224 C239 1.445(5)
C225 C226 1.470(5)
C226 C227 1.417(5)
C227 C228 1.420(5)
C227 C240 1.446(5)
C228 C229 1.461(5)
C229 C230 1.415(5)
C230 C231 1.415(5)
C230 C241 1.444(5)
C231 C232 1.472(5)
C232 C233 1.410(5)
C233 C234 1.416(5)
C233 C242 1.442(5)
C234 C235 1.464(5)
C235 C236 1.411(5)
C236 C237 1.450(5)
C237 C238 1.412(5)
C237 C242 1.418(5)
C238 C239 1.411(5)
C239 C240 1.414(5)
C240 C241 1.415(5)
C241 C242 1.418(5)
C243 C246 1.521(5)
C243 C245 1.536(6)
C243 C244 1.540(5)
C244 H24A 0.9800
C244 H24B 0.9800
C244 H24C 0.9800
C245 H24G 0.9800
C245 H24H 0.9800
C245 H24I 0.9800
C246 H24D 0.9800
C246 H24E 0.9800
C246 H24F 0.9800
C247 C248 1.522(5)
C247 C250 1.537(5)
C247 C249 1.544(7)
C248 H24J 0.9800
C248 H24K 0.9800
C248 H24L 0.9800
C249 H24M 0.9800
C249 H24N 0.9800
C249 H24O 0.9800
C250 H25A 0.9800
C250 H25B 0.9800
C250 H25C 0.9800
C251 C253 1.510(8)
C251 C252 1.518(6)
C251 C254 1.537(8)
C252 H25D 0.9800
C252 H25E 0.9800
C252 H25F 0.9800
C253 H25M 0.9800
C253 H25N 0.9800
C253 H25O 0.9800
C254 H25G 0.9800
C254 H25H 0.9800
C254 H25I 0.9800
C255 C256 1.497(6)
C255 C257 1.509(8)
C255 C258 1.568(7)
C256 H25J 0.9800
C256 H25K 0.9800
C256 H25L 0.9800
C257 H25S 0.9800
C257 H25T 0.9800
C257 H25U 0.9800
C258 H25P 0.9800
C258 H25Q 0.9800
C258 H25R 0.9800
C259 C260 1.500(6)
C259 C262 1.508(7)
C259 C261 1.552(7)
C260 H26A 0.9800
C260 H26B 0.9800
C260 H26C 0.9800
C261 H26G 0.9800
C261 H26H 0.9800
C261 H26I 0.9800
C262 H26D 0.9800
C262 H26E 0.9800
C262 H26F 0.9800
C281 C286 1.404(5)
C281 C282 1.410(5)
C282 C283 1.390(5)
C282 H282 0.9500
C283 C284 1.394(6)
C283 H283 0.9500
C284 C285 1.394(6)
C284 H284 0.9500
C285 C286 1.391(5)
C285 H285 0.9500
C286 H286 0.9500
C287 C288 1.387(5)
C287 C292 1.407(5)
C288 C289 1.392(6)
C288 H288 0.9500
C289 C290 1.393(6)
C289 H289 0.9500
C290 C291 1.370(6)
C290 H290 0.9500
C291 C292 1.381(6)
C291 H291 0.9500
C292 H292 0.9500

loop_
_geom_torsion_atom_site_label_1
_geom_torsion_atom_site_label_2
_geom_torsion_atom_site_label_3
_geom_torsion_atom_site_label_4
_geom_torsion
C120 C101 C102 C103 1.2(5)
C120 C101 C102 P1 177.4(3)
C187 P1 C102 C103 80.3(3)
C181 P1 C102 C103 -167.5(3)
Pd1 P1 C102 C103 -39.2(3)
C187 P1 C102 C101 -95.9(3)
C181 P1 C102 C101 16.3(3)
Pd1 P1 C102 C101 144.6(3)
C101 C102 C103 C122 2.9(5)
P1 C102 C103 C122 -173.3(3)
C123 C104 C105 C106 -1.7(6)
C123 C104 C105 C159 173.5(4)
C104 C105 C106 C125 3.2(6)
C159 C105 C106 C125 -171.8(4)
C126 C107 C108 C109 -3.2(6)
C126 C107 C108 C155 171.0(4)
C107 C108 C109 C128 2.4(6)
C155 C108 C109 C128 -172.0(4)
C129 C110 C111 C112 -3.4(6)
C129 C110 C111 C151 176.9(4)
C110 C111 C112 C131 0.0(6)
C151 C111 C112 C131 179.6(4)
C132 C113 C114 C115 1.0(6)
C132 C113 C114 C147 -179.3(4)
C113 C114 C115 C134 0.7(6)
C147 C114 C115 C134 -179.0(4)
C135 C116 C117 C118 1.5(6)
C135 C116 C117 C143 -178.0(4)
C116 C117 C118 C119 -0.4(6)
C143 C117 C118 C119 179.2(3)
C117 C118 C119 C136 -0.8(6)
C117 C118 C119 C120 -179.3(3)
C102 C101 C120 C121 -3.0(5)
C102 C101 C120 C119 175.4(3)
C118 C119 C120 C101 -3.0(5)
C136 C119 C120 C101 178.5(3)
C118 C119 C120 C121 175.5(3)
C136 C119 C120 C121 -3.0(5)
C101 C120 C121 C122 0.9(5)
C119 C120 C121 C122 -177.6(3)
C101 C120 C121 C138 -177.0(3)
C119 C120 C121 C138 4.5(5)
C102 C103 C122 C121 -5.0(5)
C102 C103 C122 C123 173.7(3)
C120 C121 C122 C103 3.1(5)
C138 C121 C122 C103 -179.0(3)
C120 C121 C122 C123 -175.6(3)
C138 C121 C122 C123 2.3(5)
C105 C104 C123 C124 -0.4(6)
C105 C104 C123 C122 -177.4(3)
C103 C122 C123 C104 -3.4(5)
C121 C122 C123 C104 175.2(3)
C103 C122 C123 C124 179.6(3)
C121 C122 C123 C124 -1.8(5)
C104 C123 C124 C125 1.2(5)
C122 C123 C124 C125 178.2(3)
C104 C123 C124 C139 -176.3(3)
C122 C123 C124 C139 0.8(5)
C105 C106 C125 C124 -2.5(6)
C105 C106 C125 C126 174.1(4)
C123 C124 C125 C106 0.2(5)
C139 C124 C125 C106 177.6(3)
C123 C124 C125 C126 -176.4(3)
C139 C124 C125 C126 1.0(5)
C108 C107 C126 C127 1.5(6)
C108 C107 C126 C125 -175.8(4)
C106 C125 C126 C107 -0.7(6)
C124 C125 C126 C107 175.8(3)
C106 C125 C126 C127 -177.9(3)
C124 C125 C126 C127 -1.4(5)
C107 C126 C127 C128 1.2(5)
C125 C126 C127 C128 178.4(3)
C107 C126 C127 C140 -176.9(3)
C125 C126 C127 C140 0.4(5)
C108 C109 C128 C127 0.2(6)
C108 C109 C128 C129 176.7(4)
C126 C127 C128 C109 -2.0(6)
C140 C127 C128 C109 176.1(4)
C126 C127 C128 C129 -178.5(3)
C140 C127 C128 C129 -0.5(6)
C111 C110 C129 C130 3.9(6)
C111 C110 C129 C128 -173.2(4)
C109 C128 C129 C110 1.0(6)
C127 C128 C129 C110 177.5(4)
C109 C128 C129 C130 -176.1(4)
C127 C128 C129 C130 0.5(6)
C110 C129 C130 C131 -0.8(6)
C128 C129 C130 C131 176.3(3)
C110 C129 C130 C141 -177.5(4)
C128 C129 C130 C141 -0.4(6)
C111 C112 C131 C130 2.9(6)
C111 C112 C131 C132 -178.3(4)
C129 C130 C131 C112 -2.4(6)
C141 C130 C131 C112 174.3(4)
C129 C130 C131 C132 178.7(3)
C141 C130 C131 C132 -4.6(5)
C114 C113 C132 C133 -0.6(6)
C114 C113 C132 C131 178.8(4)
C112 C131 C132 C113 5.6(6)
C130 C131 C132 C113 -175.5(4)
C112 C131 C132 C133 -175.0(4)
C130 C131 C132 C133 3.8(6)
C113 C132 C133 C134 -1.4(6)
C131 C132 C133 C134 179.2(3)
C113 C132 C133 C142 179.8(3)
C131 C132 C133 C142 0.4(6)
C114 C115 C134 C133 -2.7(6)
C114 C115 C134 C135 174.8(4)
C132 C133 C134 C115 3.0(6)
C142 C133 C134 C115 -178.2(4)
C132 C133 C134 C135 -174.5(4)
C142 C133 C134 C135 4.3(6)
C117 C116 C135 C136 -1.5(6)
C117 C116 C135 C134 -179.0(4)
C115 C134 C135 C116 -1.7(6)
C133 C134 C135 C116 175.8(4)
C115 C134 C135 C136 -179.2(4)
C133 C134 C135 C136 -1.7(6)
C116 C135 C136 C119 0.2(5)
C134 C135 C136 C119 177.7(3)
C116 C135 C136 C137 -180.0(3)
C134 C135 C136 C137 -2.4(5)
C118 C119 C136 C135 0.9(5)
C120 C119 C136 C135 179.4(3)
C118 C119 C136 C137 -178.9(3)
C120 C119 C136 C137 -0.4(5)
C135 C136 C137 C142 4.0(5)
C119 C136 C137 C142 -176.1(3)
C135 C136 C137 C138 -177.5(3)
C119 C136 C137 C138 2.4(5)
C142 C137 C138 C139 -1.0(5)
C136 C137 C138 C139 -179.5(3)
C142 C137 C138 C121 177.6(3)
C136 C137 C138 C121 -0.9(5)
C120 C121 C138 C139 176.1(3)
C122 C121 C138 C139 -1.8(5)
C120 C121 C138 C137 -2.6(5)
C122 C121 C138 C137 179.5(3)
C137 C138 C139 C140 1.4(5)
C121 C138 C139 C140 -177.3(3)
C137 C138 C139 C124 179.5(3)
C121 C138 C139 C124 0.8(5)
C123 C124 C139 C138 -0.3(5)
C125 C124 C139 C138 -177.7(3)
C123 C124 C139 C140 177.8(3)
C125 C124 C139 C140 0.4(5)
C138 C139 C140 C141 -0.7(5)
C124 C139 C140 C141 -178.8(3)
C138 C139 C140 C127 176.8(3)
C124 C139 C140 C127 -1.3(5)
C126 C127 C140 C139 0.9(5)
C128 C127 C140 C139 -177.1(3)
C126 C127 C140 C141 178.4(3)
C128 C127 C140 C141 0.4(5)
C139 C140 C141 C142 -0.3(5)
C127 C140 C141 C142 -177.7(3)
C139 C140 C141 C130 177.2(3)
C127 C140 C141 C130 -0.3(5)
C131 C130 C141 C140 -176.3(3)
C129 C130 C141 C140 0.3(5)
C131 C130 C141 C142 1.1(5)
C129 C130 C141 C142 177.7(3)
C138 C137 C142 C141 0.0(5)
C136 C137 C142 C141 178.6(3)
C138 C137 C142 C133 -180.0(3)
C136 C137 C142 C133 -1.5(5)
C140 C141 C142 C137 0.6(5)
C130 C141 C142 C137 -176.8(3)
C140 C141 C142 C133 -179.4(3)
C130 C141 C142 C133 3.2(5)
C132 C133 C142 C137 176.1(3)
C134 C133 C142 C137 -2.7(5)
C132 C133 C142 C141 -3.9(5)
C134 C133 C142 C141 177.3(3)
C116 C117 C143 C145 -2.1(6)
C118 C117 C143 C145 178.4(4)
C116 C117 C143 C144 -123.6(4)
C118 C117 C143 C144 56.8(5)
C116 C117 C143 C146 117.7(4)
C118 C117 C143 C146 -61.8(5)
C113 C114 C147 C150 -1.9(6)
C115 C114 C147 C150 177.8(4)
C113 C114 C147 C148 -122.9(4)
C115 C114 C147 C148 56.7(5)
C113 C114 C147 C149 119.2(4)
C115 C114 C147 C149 -61.1(5)
C110 C111 C151 C153 58.0(5)
C112 C111 C151 C153 -121.6(4)
C110 C111 C151 C152 178.2(4)
C112 C111 C151 C152 -1.4(6)
C110 C111 C151 C154 -61.3(5)
C112 C111 C151 C154 119.1(4)
C109 C108 C155 C156 75.7(5)
C107 C108 C155 C156 -98.4(5)
C109 C108 C155 C158 -163.9(4)
C107 C108 C155 C158 21.9(6)
C109 C108 C155 C157 -43.7(5)
C107 C108 C155 C157 142.1(4)
C106 C105 C159 C161 105.0(5)
C104 C105 C159 C161 -70.0(5)
C106 C105 C159 C162 -15.0(6)
C104 C105 C159 C162 170.0(4)
C106 C105 C159 C160 -136.0(4)
C104 C105 C159 C160 49.0(5)
C187 P1 C181 C186 172.4(3)
C102 P1 C181 C186 59.3(3)
Pd1 P1 C181 C186 -64.7(3)
C187 P1 C181 C182 1.2(3)
C102 P1 C181 C182 -111.9(3)
Pd1 P1 C181 C182 124.1(3)
C186 C181 C182 C183 0.2(6)
P1 C181 C182 C183 171.4(3)
C181 C182 C183 C184 -1.3(6)
C182 C183 C184 C185 1.5(7)
C183 C184 C185 C186 -0.6(7)
C182 C181 C186 C185 0.6(6)
P1 C181 C186 C185 -170.6(3)
C184 C185 C186 C181 -0.4(6)
C102 P1 C187 C192 -173.1(3)
C181 P1 C187 C192 76.8(3)
Pd1 P1 C187 C192 -51.8(3)
C102 P1 C187 C188 4.0(4)
C181 P1 C187 C188 -106.0(3)
Pd1 P1 C187 C188 125.3(3)
C192 C187 C188 C189 0.7(6)
P1 C187 C188 C189 -176.3(3)
C187 C188 C189 C190 0.1(7)
C188 C189 C190 C191 -1.0(7)
C189 C190 C191 C192 1.1(7)
C190 C191 C192 C187 -0.3(7)
C188 C187 C192 C191 -0.6(6)
P1 C187 C192 C191 176.6(3)
C220 C201 C202 C203 -1.4(5)
C220 C201 C202 P2 166.9(3)
C281 P2 C202 C203 -166.0(3)
C287 P2 C202 C203 84.4(3)
Pd2 P2 C202 C203 -39.4(3)
C281 P2 C202 C201 25.8(3)
C287 P2 C202 C201 -83.7(3)
Pd2 P2 C202 C201 152.5(2)
C201 C202 C203 C222 4.9(5)
P2 C202 C203 C222 -163.1(3)
C223 C204 C205 C206 -2.4(5)
C223 C204 C205 C243 170.6(3)
C204 C205 C206 C225 2.3(5)
C243 C205 C206 C225 -170.5(3)
C226 C207 C208 C209 -3.6(6)
C226 C207 C208 C247 171.9(4)
C207 C208 C209 C228 1.8(6)
C247 C208 C209 C228 -173.9(4)
C229 C210 C211 C212 -2.9(6)
C229 C210 C211 C251 178.4(4)
C210 C211 C212 C231 1.8(6)
C251 C211 C212 C231 -179.4(4)
C232 C213 C214 C215 1.4(6)
C232 C213 C214 C255 -179.4(4)
C213 C214 C215 C234 -1.7(6)
C255 C214 C215 C234 179.1(4)
C235 C216 C217 C218 -1.1(6)
C235 C216 C217 C259 178.8(4)
C216 C217 C218 C219 1.5(6)
C259 C217 C218 C219 -178.5(4)
C217 C218 C219 C236 -1.5(6)
C217 C218 C219 C220 176.9(4)
C202 C201 C220 C221 -3.3(5)
C202 C201 C220 C219 179.8(3)
C218 C219 C220 C201 -6.0(5)
C236 C219 C220 C201 172.5(3)
C218 C219 C220 C221 177.1(3)
C236 C219 C220 C221 -4.4(5)
C201 C220 C221 C222 4.5(5)
C219 C220 C221 C222 -178.6(3)
C201 C220 C221 C238 -171.4(3)
C219 C220 C221 C238 5.6(5)
C202 C203 C222 C221 -3.6(5)
C202 C203 C222 C223 171.5(3)
C220 C221 C222 C203 -1.2(5)
C238 C221 C222 C203 174.7(3)
C220 C221 C222 C223 -176.3(3)
C238 C221 C222 C223 -0.4(5)
C205 C204 C223 C224 0.0(5)
C205 C204 C223 C222 -173.5(3)
C203 C222 C223 C204 1.4(5)
C221 C222 C223 C204 176.4(3)
C203 C222 C223 C224 -172.2(3)
C221 C222 C223 C224 2.9(5)
C204 C223 C224 C225 2.5(5)
C222 C223 C224 C225 176.2(3)
C204 C223 C224 C239 -177.1(3)
C222 C223 C224 C239 -3.5(5)
C205 C206 C225 C224 0.1(5)
C205 C206 C225 C226 176.2(3)
C223 C224 C225 C206 -2.6(5)
C239 C224 C225 C206 177.1(3)
C223 C224 C225 C226 -178.8(3)
C239 C224 C225 C226 0.9(5)
C208 C207 C226 C227 2.5(6)
C208 C207 C226 C225 -174.0(4)
C206 C225 C226 C207 1.2(5)
C224 C225 C226 C207 177.3(3)
C206 C225 C226 C227 -175.3(3)
C224 C225 C226 C227 0.7(5)
C207 C226 C227 C228 0.4(5)
C225 C226 C227 C228 177.0(3)
C207 C226 C227 C240 -178.2(3)
C225 C226 C227 C240 -1.6(5)
C208 C209 C228 C227 1.1(6)
C208 C209 C228 C229 177.1(4)
C226 C227 C228 C209 -2.1(5)
C240 C227 C228 C209 176.5(4)
C226 C227 C228 C229 -178.2(3)
C240 C227 C228 C229 0.4(5)
C211 C210 C229 C230 1.4(6)
C211 C210 C229 C228 -176.0(4)
C209 C228 C229 C210 0.3(6)
C227 C228 C229 C210 176.3(4)
C209 C228 C229 C230 -177.1(4)
C227 C228 C229 C230 -1.0(6)
C210 C229 C230 C231 1.3(6)
C228 C229 C230 C231 178.7(3)
C210 C229 C230 C241 -176.4(4)
C228 C229 C230 C241 1.0(6)
C211 C212 C231 C230 0.8(6)
C211 C212 C231 C232 179.2(4)
C229 C230 C231 C212 -2.3(6)
C241 C230 C231 C212 175.3(4)
C229 C230 C231 C232 179.2(3)
C241 C230 C231 C232 -3.2(5)
C214 C213 C232 C233 0.5(6)
C214 C213 C232 C231 -178.9(4)
C212 C231 C232 C213 5.3(6)
C230 C231 C232 C213 -176.3(4)
C212 C231 C232 C233 -174.1(4)
C230 C231 C232 C233 4.3(5)
C213 C232 C233 C234 -2.2(5)
C231 C232 C233 C234 177.3(3)
C213 C232 C233 C242 177.9(3)
C231 C232 C233 C242 -2.7(5)
C214 C215 C234 C233 0.0(6)
C214 C215 C234 C235 178.4(4)
C232 C233 C234 C215 1.9(6)
C242 C233 C234 C215 -178.1(3)
C232 C233 C234 C235 -176.4(3)
C242 C233 C234 C235 3.5(5)
C217 C216 C235 C236 0.8(6)
C217 C216 C235 C234 -176.7(4)
C215 C234 C235 C216 -3.0(6)
C233 C234 C235 C216 175.3(4)
C215 C234 C235 C236 179.5(4)
C233 C234 C235 C236 -2.2(5)
C216 C235 C236 C219 -0.7(5)
C234 C235 C236 C219 176.8(3)
C216 C235 C236 C237 -178.2(3)
C234 C235 C236 C237 -0.6(5)
C218 C219 C236 C235 1.1(6)
C220 C219 C236 C235 -177.4(3)
C218 C219 C236 C237 178.6(3)
C220 C219 C236 C237 0.1(5)
C235 C236 C237 C238 -179.5(3)
C219 C236 C237 C238 3.1(5)
C235 C236 C237 C242 2.1(5)
C219 C236 C237 C242 -175.3(3)
C242 C237 C238 C239 -0.4(5)
C236 C237 C238 C239 -178.7(3)
C242 C237 C238 C221 176.5(3)
C236 C237 C238 C221 -1.9(5)
C220 C221 C238 C239 174.4(3)
C222 C221 C238 C239 -1.4(5)
C220 C221 C238 C237 -2.4(5)
C222 C221 C238 C237 -178.3(3)
C237 C238 C239 C240 1.3(5)
C221 C238 C239 C240 -175.5(3)
C237 C238 C239 C224 177.7(3)
C221 C238 C239 C224 0.8(5)
C223 C224 C239 C238 1.7(5)
C225 C224 C239 C238 -178.0(3)
C223 C224 C239 C240 178.0(3)
C225 C224 C239 C240 -1.6(5)
C238 C239 C240 C241 -0.7(5)
C224 C239 C240 C241 -177.1(3)
C238 C239 C240 C227 177.1(3)
C224 C239 C240 C227 0.7(5)
C226 C227 C240 C239 0.9(5)
C228 C227 C240 C239 -177.7(3)
C226 C227 C240 C241 178.8(3)
C228 C227 C240 C241 0.2(5)
C239 C240 C241 C242 -0.8(5)
C227 C240 C241 C242 -178.6(3)
C239 C240 C241 C230 177.7(3)
C227 C240 C241 C230 -0.2(5)
C229 C230 C241 C240 -0.4(6)
C231 C230 C241 C240 -178.0(3)
C229 C230 C241 C242 178.0(3)
C231 C230 C241 C242 0.4(5)
C240 C241 C242 C237 1.7(5)
C230 C241 C242 C237 -176.8(3)
C240 C241 C242 C233 179.7(3)
C230 C241 C242 C233 1.3(5)
C238 C237 C242 C241 -1.1(5)
C236 C237 C242 C241 177.2(3)
C238 C237 C242 C233 -179.2(3)
C236 C237 C242 C233 -0.8(5)
C232 C233 C242 C241 -0.1(5)
C234 C233 C242 C241 180.0(3)
C232 C233 C242 C237 177.9(3)
C234 C233 C242 C237 -2.0(5)
C204 C205 C243 C246 161.2(3)
C206 C205 C243 C246 -26.2(5)
C204 C205 C243 C245 -79.4(4)
C206 C205 C243 C245 93.3(4)
C204 C205 C243 C244 38.8(5)
C206 C205 C243 C244 -148.5(4)
C207 C208 C247 C248 9.2(6)
C209 C208 C247 C248 -175.3(4)
C207 C208 C247 C250 130.1(4)
C209 C208 C247 C250 -54.5(5)
C207 C208 C247 C249 -110.0(4)
C209 C208 C247 C249 65.5(5)
C210 C211 C251 C253 -126.2(5)
C212 C211 C251 C253 55.0(6)
C210 C211 C251 C252 -4.1(7)
C212 C211 C251 C252 177.2(4)
C210 C211 C251 C254 114.1(5)
C212 C211 C251 C254 -64.6(6)
C215 C214 C255 C256 -167.8(5)
C213 C214 C255 C256 13.0(7)
C215 C214 C255 C257 65.5(6)
C213 C214 C255 C257 -113.7(5)
C215 C214 C255 C258 -50.9(6)
C213 C214 C255 C258 129.9(4)
C218 C217 C259 C260 179.2(4)
C216 C217 C259 C260 -0.8(7)
C218 C217 C259 C262 -58.0(6)
C216 C217 C259 C262 122.1(5)
C218 C217 C259 C261 60.6(5)
C216 C217 C259 C261 -119.4(5)
C287 P2 C281 C286 168.5(3)
C202 P2 C281 C286 59.1(3)
Pd2 P2 C281 C286 -63.9(3)
C287 P2 C281 C282 -2.2(3)
C202 P2 C281 C282 -111.6(3)
Pd2 P2 C281 C282 125.4(3)
C286 C281 C282 C283 -1.0(5)
P2 C281 C282 C283 169.7(3)
C281 C282 C283 C284 -0.2(5)
C282 C283 C284 C285 1.7(6)
C283 C284 C285 C286 -1.9(6)
C284 C285 C286 C281 0.7(5)
C282 C281 C286 C285 0.8(5)
P2 C281 C286 C285 -170.1(3)
C281 P2 C287 C288 88.4(3)
C202 P2 C287 C288 -164.4(3)
Pd2 P2 C287 C288 -41.7(3)
C281 P2 C287 C292 -89.9(3)
C202 P2 C287 C292 17.2(3)
Pd2 P2 C287 C292 140.0(3)
C292 C287 C288 C289 0.9(6)
P2 C287 C288 C289 -177.4(3)
C287 C288 C289 C290 -0.9(6)
C288 C289 C290 C291 0.3(6)
C289 C290 C291 C292 0.2(6)
C290 C291 C292 C287 -0.1(6)
C288 C287 C292 C291 -0.5(6)
P2 C287 C292 C291 177.9(3)

loop_
_platon_squeeze_void_nr
_platon_squeeze_void_average_x
_platon_squeeze_void_average_y
_platon_squeeze_void_average_z
_platon_squeeze_void_volume
_platon_squeeze_void_count_electrons
_platon_squeeze_void_content
1 0.000 0.865 0.500 1531 550 '7 CHCl3, 4 MeOH, 2 CS2'
